data_1552122
loop_
_publ_author_name
'Barik, Subrat Kumar'
'Chiu, Tzu-Hao'
'Liu, Yu-Chiao'
'Chiang, Ming-Hsi'
'Gam, Franck'
'Chantrenne, Isaac'
'Kahlal, Samia'
'Saillard, Jean-Yves'
'Liu, C. W.'

_publ_section_title
;
 Mono- and hexa-palladium doped silver nanoclusters stabilized by
 dithiolates.
;
_journal_issue 31
_journal_name_full Nanoscale
_journal_page_first 14581
_journal_page_last 14586
_journal_paper_doi 10.1039/c9nr05068j
_journal_volume 11
_journal_year 2019
_chemical_formula_sum 'C75 H175 Ag20 O24 P12 Pd S24'
_chemical_formula_weight 4866.02
_space_group_crystal_system monoclinic
_space_group_IT_number 14
_space_group_name_Hall '-P 2ybc'
_space_group_name_H-M_alt 'P 1 21/c 1'
_symmetry_space_group_name_Hall '-P 2ybc'
_symmetry_space_group_name_H-M 'P 1 21/c 1'
_atom_sites_solution_hydrogens geom
_audit_creation_method SHELXL-2018/3
_audit_update_record
;
2019-04-23 deposited with the CCDC.    2019-07-21 downloaded from the CCDC.
;
_cell_angle_alpha 90
_cell_angle_beta 109.4870(10)
_cell_angle_gamma 90
_cell_formula_units_Z 4
_cell_length_a 30.0622(12)
_cell_length_b 17.3584(7)
_cell_length_c 29.8055(12)
_cell_measurement_reflns_used 9898
_cell_measurement_temperature 150(2)
_cell_measurement_theta_max 26.33
_cell_measurement_theta_min 2.16
_cell_volume 14662.5(10)
_computing_cell_refinement 'Bruker SAINT'
_computing_data_collection 'Bruker APEX2'
_computing_data_reduction 'Bruker SAINT'
_computing_molecular_graphics 'Bruker SHELXTL'
_computing_publication_material 'Bruker SHELXTL'
_computing_structure_refinement 'SHELXL-2018/3 (Sheldrick, 2018)'
_computing_structure_solution 'SHELXT 2014/5 (Sheldrick, 2014)'
_diffrn_ambient_temperature 150(2)
_diffrn_measured_fraction_theta_full 0.997
_diffrn_measured_fraction_theta_max 0.997
_diffrn_measurement_device_type 'Bruker APEX-II CCD'
_diffrn_measurement_method '\f and \w scans'
_diffrn_radiation_type MoK\a
_diffrn_radiation_wavelength 0.71073
_diffrn_reflns_av_R_equivalents 0.0376
_diffrn_reflns_av_unetI/netI 0.0379
_diffrn_reflns_Laue_measured_fraction_full 0.997
_diffrn_reflns_Laue_measured_fraction_max 0.997
_diffrn_reflns_limit_h_max 35
_diffrn_reflns_limit_h_min -35
_diffrn_reflns_limit_k_max 20
_diffrn_reflns_limit_k_min -20
_diffrn_reflns_limit_l_max 35
_diffrn_reflns_limit_l_min -30
_diffrn_reflns_number 84712
_diffrn_reflns_point_group_measured_fraction_full 0.997
_diffrn_reflns_point_group_measured_fraction_max 0.997
_diffrn_reflns_theta_full 25.000
_diffrn_reflns_theta_max 25.000
_diffrn_reflns_theta_min 1.437
_exptl_absorpt_coefficient_mu 3.246
_exptl_absorpt_correction_T_max 0.7454
_exptl_absorpt_correction_T_min 0.5619
_exptl_absorpt_correction_type multi-scan
_exptl_absorpt_process_details SADABS
_exptl_crystal_colour black
_exptl_crystal_density_diffrn 2.204
_exptl_crystal_description block
_exptl_crystal_F_000 9468
_exptl_crystal_size_max 0.090
_exptl_crystal_size_mid 0.070
_exptl_crystal_size_min 0.040
_refine_diff_density_max 2.286
_refine_diff_density_min -1.710
_refine_diff_density_rms 0.158
_refine_ls_extinction_method none
_refine_ls_goodness_of_fit_ref 1.035
_refine_ls_hydrogen_treatment constr
_refine_ls_matrix_type full
_refine_ls_number_parameters 1440
_refine_ls_number_reflns 25747
_refine_ls_number_restraints 400
_refine_ls_restrained_S_all 1.035
_refine_ls_R_factor_all 0.0520
_refine_ls_R_factor_gt 0.0387
_refine_ls_shift/su_max 0.002
_refine_ls_shift/su_mean 0.000
_refine_ls_structure_factor_coef Fsqd
_refine_ls_weighting_details 'w=1/[\s^2^(Fo^2^)+(0.0302P)^2^+144.4239P] where P=(Fo^2^+2Fc^2^)/3'
_refine_ls_weighting_scheme calc
_refine_ls_wR_factor_gt 0.0885
_refine_ls_wR_factor_ref 0.0979
_reflns_Friedel_coverage 0.000
_reflns_number_gt 21256
_reflns_number_total 25747
_reflns_threshold_expression 'I > 2\s(I)'
_cod_data_source_file c9nr05068j2.cif
_cod_data_source_block 1
_cod_depositor_comments 'Adding full bibliography for 1552122--1552123.cif.'
_cod_database_code 1552122
_shelx_shelxl_version_number 2018/3
_shelx_space_group_comment
; 
The symmetry employed for this shelxl refinement is uniquely defined 
by the following loop, which should always be used as a source of 
symmetry information in preference to the above space-group names. 
They are only intended as comments. 
;
_shelx_estimated_absorpt_t_min 0.759
_shelx_estimated_absorpt_t_max 0.881

loop_
_space_group_symop_operation_xyz
'x, y, z'
'-x, y+1/2, -z+1/2'
'-x, -y, -z'
'x, -y-1/2, z-1/2'

loop_
_atom_site_label
_atom_site_type_symbol
_atom_site_fract_x
_atom_site_fract_y
_atom_site_fract_z
_atom_site_U_iso_or_equiv
_atom_site_adp_type
_atom_site_occupancy
_atom_site_site_symmetry_order
_atom_site_calc_flag
_atom_site_refinement_flags_posn
_atom_site_refinement_flags_adp
_atom_site_refinement_flags_occupancy
_atom_site_disorder_assembly
_atom_site_disorder_group
Ag1 Ag 0.18545(2) 0.45711(3) 0.65085(2) 0.02050(11) Uani 1 1 d . . . . .
Ag2 Ag 0.15599(2) 0.45205(3) 0.73227(2) 0.01988(11) Uani 1 1 d . . . . .
Ag3 Ag 0.15781(2) 0.59768(3) 0.68607(2) 0.01974(11) Uani 1 1 d . . . . .
Ag4 Ag 0.24081(2) 0.59471(3) 0.65640(2) 0.02207(11) Uani 1 1 d . . . . .
Ag5 Ag 0.29000(2) 0.44991(3) 0.68489(2) 0.02204(11) Uani 1 1 d . . . . .
Ag6 Ag 0.23745(2) 0.36242(3) 0.72970(2) 0.02039(11) Uani 1 1 d . . . . .
Ag7 Ag 0.19231(2) 0.58712(3) 0.78775(2) 0.02009(11) Uani 1 1 d . . . . .
Ag8 Ag 0.24406(2) 0.67756(3) 0.74067(2) 0.02504(12) Uani 1 1 d . . . . .
Ag9 Ag 0.32611(2) 0.58965(3) 0.73917(2) 0.02567(12) Uani 1 1 d . . . . .
Ag10 Ag 0.32413(2) 0.44662(3) 0.78795(2) 0.02153(11) Uani 1 1 d . . . . .
Ag11 Ag 0.24310(2) 0.44187(3) 0.81695(2) 0.01971(11) Uani 1 1 d . . . . .
Ag12 Ag 0.29633(2) 0.58569(3) 0.82232(2) 0.02449(12) Uani 1 1 d . . . . .
Ag13 Ag 0.33300(2) 0.30450(3) 0.73631(2) 0.02826(12) Uani 1 1 d . . . . .
Ag14 Ag 0.39657(2) 0.46206(3) 0.73915(2) 0.03242(13) Uani 1 1 d . . . . .
Ag15 Ag 0.24806(2) 0.72005(3) 0.83897(2) 0.03578(14) Uani 1 1 d . . . . .
Ag16 Ag 0.24453(2) 0.55293(3) 0.88868(2) 0.02984(13) Uani 1 1 d . . . . .
Ag17 Ag 0.15170(2) 0.46844(3) 0.83106(2) 0.02810(12) Uani 1 1 d . . . . .
Ag18 Ag 0.18462(2) 0.30856(3) 0.78951(2) 0.02981(13) Uani 1 1 d . . . . .
Ag19 Ag 0.14295(2) 0.58238(3) 0.58310(2) 0.02514(12) Uani 1 1 d . . . . .
Ag20 Ag 0.18144(2) 0.74214(3) 0.64713(2) 0.03029(13) Uani 1 1 d . . . . .
C1 C 0.0561(3) 0.4594(4) 0.4940(3) 0.0338(16) Uani 1 1 d . . . . .
H1A H 0.064850 0.491933 0.522949 0.041 Uiso 1 1 calc R U . . .
H1B H 0.022338 0.445667 0.485774 0.041 Uiso 1 1 calc R U . . .
C2 C 0.0627(3) 0.5044(6) 0.4542(3) 0.051(2) Uani 1 1 d . . . . .
H2A H 0.050579 0.474330 0.424358 0.061 Uiso 1 1 calc R U . . .
H2B H 0.096839 0.513460 0.460740 0.061 Uiso 1 1 calc R U . . .
C3 C 0.0372(4) 0.5817(6) 0.4477(4) 0.067(3) Uani 1 1 d . . . . .
H3A H 0.003120 0.572847 0.438862 0.101 Uiso 1 1 calc R U . . .
H3B H 0.043685 0.611081 0.422520 0.101 Uiso 1 1 calc R U . . .
H3C H 0.048255 0.610763 0.477574 0.101 Uiso 1 1 calc R U . . .
C4 C 0.1792(4) 0.2633(5) 0.5812(4) 0.072(3) Uani 1 1 d D . . . .
H4A H 0.166675 0.259044 0.607882 0.086 Uiso 1 1 calc R U . . .
H4B H 0.207075 0.297570 0.591943 0.086 Uiso 1 1 calc R U . . .
C5 C 0.1962(5) 0.1852(6) 0.5733(5) 0.110(5) Uani 1 1 d D . . . .
H5A H 0.216695 0.190094 0.553501 0.132 Uiso 1 1 calc R U . . .
H5B H 0.215270 0.162937 0.604332 0.132 Uiso 1 1 calc R U . . .
C6 C 0.1564(5) 0.1321(8) 0.5494(5) 0.110(5) Uani 1 1 d D . . . .
H6A H 0.134102 0.131362 0.567049 0.166 Uiso 1 1 calc R U . . .
H6B H 0.168659 0.079982 0.548547 0.166 Uiso 1 1 calc R U . . .
H6C H 0.140143 0.149874 0.516797 0.166 Uiso 1 1 calc R U . . .
C7 C 0.1898(4) 0.6208(8) 0.4742(4) 0.084(4) Uani 1 1 d D . . . .
H7A H 0.155105 0.623015 0.466073 0.101 Uiso 1 1 calc R U . . .
H7B H 0.201642 0.580072 0.498461 0.101 Uiso 1 1 calc R U . . .
C8 C 0.2003(4) 0.5973(9) 0.4307(5) 0.106(5) Uani 1 1 d D . . . .
H8A H 0.191759 0.542274 0.424925 0.127 Uiso 1 1 calc R U . . .
H8B H 0.178823 0.626573 0.403635 0.127 Uiso 1 1 calc R U . . .
C9 C 0.2489(4) 0.6064(7) 0.4289(4) 0.075(3) Uani 1 1 d D . . . .
H9A H 0.262797 0.654170 0.445176 0.112 Uiso 1 1 calc R U . . .
H9B H 0.247638 0.608657 0.395662 0.112 Uiso 1 1 calc R U . . .
H9C H 0.268302 0.562500 0.444737 0.112 Uiso 1 1 calc R U . . .
C10 C 0.2285(7) 0.8589(10) 0.5437(11) 0.096(6) Uani 0.5 1 d D . P A 1
H10A H 0.199686 0.868554 0.552002 0.115 Uiso 0.5 1 calc R U P A 1
H10B H 0.218637 0.863758 0.508682 0.115 Uiso 0.5 1 calc R U P A 1
C11 C 0.2600(8) 0.9303(11) 0.5629(8) 0.077(5) Uani 0.5 1 d D . P A 1
H11A H 0.243490 0.979291 0.550697 0.092 Uiso 0.5 1 calc R U P A 1
H11B H 0.272944 0.931480 0.598058 0.092 Uiso 0.5 1 calc R U P A 1
C12 C 0.2975(9) 0.911(2) 0.5403(13) 0.133(9) Uani 0.5 1 d D . P A 1
H12A H 0.318185 0.869946 0.558814 0.200 Uiso 0.5 1 calc R U P A 1
H12B H 0.316338 0.956621 0.539979 0.200 Uiso 0.5 1 calc R U P A 1
H12C H 0.282086 0.892701 0.507563 0.200 Uiso 0.5 1 calc R U P A 1
C10B C 0.2685(8) 0.8212(11) 0.5398(11) 0.096(6) Uani 0.5 1 d D . P A 2
H10C H 0.269272 0.796103 0.510211 0.115 Uiso 0.5 1 calc R U P A 2
H10D H 0.298829 0.810045 0.565062 0.115 Uiso 0.5 1 calc R U P A 2
C11B C 0.2642(8) 0.9102(12) 0.5315(9) 0.077(5) Uani 0.5 1 d D . P A 2
H11C H 0.261794 0.924674 0.498604 0.092 Uiso 0.5 1 calc R U P A 2
H11D H 0.237657 0.932794 0.539598 0.092 Uiso 0.5 1 calc R U P A 2
C12B C 0.3116(10) 0.9306(17) 0.5673(12) 0.133(9) Uani 0.5 1 d D . P A 2
H12D H 0.323480 0.886961 0.588874 0.200 Uiso 0.5 1 calc R U P A 2
H12E H 0.308243 0.975670 0.585732 0.200 Uiso 0.5 1 calc R U P A 2
H12F H 0.333929 0.942405 0.550658 0.200 Uiso 0.5 1 calc R U P A 2
C13 C 0.0027(3) 0.7260(6) 0.5461(3) 0.049(2) Uani 1 1 d . . . . .
H13A H -0.025711 0.722430 0.555836 0.058 Uiso 1 1 calc R U . . .
H13B H 0.007962 0.674869 0.534076 0.058 Uiso 1 1 calc R U . . .
C14 C -0.0055(5) 0.7831(6) 0.5080(4) 0.072(3) Uani 1 1 d . . . . .
H14A H -0.033634 0.767326 0.481093 0.086 Uiso 1 1 calc R U . . .
H14B H 0.021837 0.782706 0.496566 0.086 Uiso 1 1 calc R U . . .
C15 C -0.0129(5) 0.8636(7) 0.5220(4) 0.088(4) Uani 1 1 d . . . . .
H15A H -0.037045 0.863716 0.537388 0.132 Uiso 1 1 calc R U . . .
H15B H -0.023130 0.896333 0.493624 0.132 Uiso 1 1 calc R U . . .
H15C H 0.016819 0.883561 0.544277 0.132 Uiso 1 1 calc R U . . .
C16 C 0.0191(3) 0.6424(5) 0.6903(3) 0.0369(18) Uani 1 1 d . . . . .
H16A H 0.039598 0.669961 0.718762 0.044 Uiso 1 1 calc R U . . .
H16B H 0.033769 0.591900 0.688711 0.044 Uiso 1 1 calc R U . . .
C17 C -0.0274(3) 0.6301(5) 0.6950(3) 0.0357(17) Uani 1 1 d . . . . .
H17A H -0.047975 0.601857 0.666820 0.043 Uiso 1 1 calc R U . . .
H17B H -0.042358 0.680438 0.696469 0.043 Uiso 1 1 calc R U . . .
C18 C -0.0226(3) 0.5843(5) 0.7396(3) 0.043(2) Uani 1 1 d . . . . .
H18A H -0.010397 0.532855 0.736901 0.065 Uiso 1 1 calc R U . . .
H18B H -0.053561 0.579737 0.743661 0.065 Uiso 1 1 calc R U . . .
H18C H -0.000760 0.610837 0.767279 0.065 Uiso 1 1 calc R U . . .
C19 C 0.0613(3) 0.2439(4) 0.7001(3) 0.0331(17) Uani 1 1 d . . . . .
H19A H 0.077554 0.199218 0.719205 0.040 Uiso 1 1 calc R U . . .
H19B H 0.085385 0.277484 0.694162 0.040 Uiso 1 1 calc R U . . .
C20 C 0.0269(3) 0.2166(5) 0.6535(3) 0.045(2) Uani 1 1 d . . . . .
H20A H 0.001672 0.185985 0.659509 0.054 Uiso 1 1 calc R U . . .
H20B H 0.012030 0.261600 0.633774 0.054 Uiso 1 1 calc R U . . .
C21 C 0.0511(4) 0.1684(6) 0.6271(4) 0.063(3) Uani 1 1 d . . . . .
H21A H 0.077544 0.197356 0.623225 0.094 Uiso 1 1 calc R U . . .
H21B H 0.028672 0.155250 0.595728 0.094 Uiso 1 1 calc R U . . .
H21C H 0.062865 0.121120 0.645059 0.094 Uiso 1 1 calc R U . . .
C22 C 0.0020(3) 0.3532(4) 0.8053(3) 0.0298(16) Uani 1 1 d . . . . .
H22A H 0.028689 0.323607 0.827052 0.036 Uiso 1 1 calc R U . . .
H22B H -0.023688 0.316718 0.789195 0.036 Uiso 1 1 calc R U . . .
C23 C -0.0151(3) 0.4124(5) 0.8328(3) 0.0420(19) Uani 1 1 d . . . . .
H23A H -0.040595 0.443096 0.810183 0.050 Uiso 1 1 calc R U . . .
H23B H -0.028649 0.385519 0.854526 0.050 Uiso 1 1 calc R U . . .
C24 C 0.0232(4) 0.4660(6) 0.8614(4) 0.063(3) Uani 1 1 d . . . . .
H24A H 0.049664 0.435834 0.882115 0.095 Uiso 1 1 calc R U . . .
H24B H 0.010842 0.499660 0.880822 0.095 Uiso 1 1 calc R U . . .
H24C H 0.034150 0.497445 0.839776 0.095 Uiso 1 1 calc R U . . .
C25 C 0.3041(3) 0.0785(5) 0.7217(3) 0.0367(18) Uani 1 1 d . . . . .
H25A H 0.301058 0.037145 0.743407 0.044 Uiso 1 1 calc R U . . .
H25B H 0.333089 0.108134 0.738127 0.044 Uiso 1 1 calc R U . . .
C26 C 0.3076(4) 0.0443(7) 0.6780(4) 0.069(3) Uani 1 1 d . . . . .
H26A H 0.313843 0.085227 0.657720 0.083 Uiso 1 1 calc R U . . .
H26B H 0.277346 0.019168 0.659910 0.083 Uiso 1 1 calc R U . . .
C27 C 0.3472(4) -0.0149(7) 0.6901(5) 0.078(4) Uani 1 1 d . . . . .
H27A H 0.376814 0.009429 0.709524 0.117 Uiso 1 1 calc R U . . .
H27B H 0.350740 -0.034693 0.660652 0.117 Uiso 1 1 calc R U . . .
H27C H 0.339701 -0.057510 0.707890 0.117 Uiso 1 1 calc R U . . .
C28 C 0.2398(3) 0.1107(5) 0.8291(3) 0.0419(19) Uani 1 1 d . . . . .
H28A H 0.232948 0.164653 0.835388 0.050 Uiso 1 1 calc R U . . .
H28B H 0.270801 0.096130 0.852236 0.050 Uiso 1 1 calc R U . . .
C29 C 0.2018(4) 0.0580(5) 0.8342(4) 0.058(3) Uani 1 1 d . . . . .
H29A H 0.206411 0.005641 0.823327 0.069 Uiso 1 1 calc R U . . .
H29B H 0.204576 0.054631 0.868209 0.069 Uiso 1 1 calc R U . . .
C30 C 0.1536(4) 0.0863(7) 0.8059(5) 0.083(4) Uani 1 1 d . . . . .
H30A H 0.148426 0.137067 0.817686 0.124 Uiso 1 1 calc R U . . .
H30B H 0.129887 0.050071 0.809172 0.124 Uiso 1 1 calc R U . . .
H30C H 0.150961 0.090341 0.772316 0.124 Uiso 1 1 calc R U . . .
C31 C 0.2942(4) 0.3904(10) 0.5462(3) 0.102(5) Uani 1 1 d D . . . .
H31A H 0.295574 0.444807 0.556459 0.123 Uiso 1 1 calc R U . . .
H31B H 0.267768 0.365534 0.553469 0.123 Uiso 1 1 calc R U . . .
C32 C 0.2840(5) 0.3886(14) 0.4951(4) 0.152(9) Uani 1 1 d D . . . .
H32A H 0.266482 0.436589 0.482572 0.182 Uiso 1 1 calc R U . . .
H32B H 0.261493 0.345727 0.482999 0.182 Uiso 1 1 calc R U . . .
C33 C 0.3201(5) 0.3809(9) 0.4713(4) 0.099(5) Uani 1 1 d D . . . .
H33A H 0.329332 0.432167 0.463908 0.148 Uiso 1 1 calc R U . . .
H33B H 0.306859 0.351335 0.441849 0.148 Uiso 1 1 calc R U . . .
H33C H 0.347789 0.354036 0.492578 0.148 Uiso 1 1 calc R U . . .
C34 C 0.4054(3) 0.2386(5) 0.6350(3) 0.050(2) Uani 1 1 d . . . . .
H34A H 0.373825 0.215510 0.619998 0.060 Uiso 1 1 calc R U . . .
H34B H 0.422535 0.235964 0.611809 0.060 Uiso 1 1 calc R U . . .
C35 C 0.4311(4) 0.1953(5) 0.6773(3) 0.053(2) Uani 1 1 d . . . . .
H35A H 0.412225 0.193319 0.698920 0.064 Uiso 1 1 calc R U . . .
H35B H 0.461120 0.221949 0.694230 0.064 Uiso 1 1 calc R U . . .
C36 C 0.4416(4) 0.1130(5) 0.6652(3) 0.053(2) Uani 1 1 d . . . . .
H36A H 0.411916 0.085506 0.650037 0.080 Uiso 1 1 calc R U . . .
H36B H 0.459985 0.086084 0.694385 0.080 Uiso 1 1 calc R U . . .
H36C H 0.459771 0.114745 0.643281 0.080 Uiso 1 1 calc R U . . .
C37 C 0.5067(3) 0.4225(5) 0.8640(4) 0.064(3) Uani 1 1 d . . . . .
H37A H 0.495924 0.467117 0.878365 0.077 Uiso 1 1 calc R U . . .
H37B H 0.499599 0.432888 0.829639 0.077 Uiso 1 1 calc R U . . .
C38 C 0.5596(4) 0.4101(8) 0.8882(5) 0.118(6) Uani 1 1 d D . . . .
H38A H 0.569752 0.360718 0.878133 0.142 Uiso 1 1 calc R U . . .
H38B H 0.577861 0.452595 0.880529 0.142 Uiso 1 1 calc R U . . .
C39 C 0.5661(8) 0.4092(14) 0.9408(5) 0.207(11) Uani 1 1 d D . . . .
H39A H 0.558255 0.459914 0.950459 0.310 Uiso 1 1 calc R U . . .
H39B H 0.598996 0.396700 0.958985 0.310 Uiso 1 1 calc R U . . .
H39C H 0.545292 0.370196 0.947011 0.310 Uiso 1 1 calc R U . . .
C40 C 0.4079(3) 0.2355(6) 0.9000(3) 0.051(2) Uani 1 1 d . . . . .
H40A H 0.400537 0.179824 0.898889 0.061 Uiso 1 1 calc R U . . .
H40B H 0.378635 0.264166 0.897384 0.061 Uiso 1 1 calc R U . . .
C41 C 0.4440(4) 0.2535(7) 0.9461(4) 0.062(3) Uani 1 1 d . . . . .
H41A H 0.431728 0.238099 0.971810 0.074 Uiso 1 1 calc R U . . .
H41B H 0.448684 0.310043 0.948303 0.074 Uiso 1 1 calc R U . . .
C42 C 0.4915(4) 0.2153(7) 0.9551(4) 0.068(3) Uani 1 1 d . . . . .
H42A H 0.487534 0.159206 0.953606 0.102 Uiso 1 1 calc R U . . .
H42B H 0.512884 0.229932 0.986738 0.102 Uiso 1 1 calc R U . . .
H42C H 0.504859 0.232005 0.930904 0.102 Uiso 1 1 calc R U . . .
C43 C 0.4746(3) 0.6634(5) 0.6821(3) 0.0407(19) Uani 1 1 d . . . . .
H43A H 0.492643 0.711264 0.693751 0.049 Uiso 1 1 calc R U . . .
H43B H 0.444548 0.677256 0.657098 0.049 Uiso 1 1 calc R U . . .
C44 C 0.5025(4) 0.6101(6) 0.6622(3) 0.053(2) Uani 1 1 d . . . . .
H44A H 0.505260 0.633196 0.632883 0.064 Uiso 1 1 calc R U . . .
H44B H 0.485076 0.560956 0.653260 0.064 Uiso 1 1 calc R U . . .
C45 C 0.5515(3) 0.5931(6) 0.6963(4) 0.057(3) Uani 1 1 d . . . . .
H45A H 0.569390 0.641231 0.704615 0.086 Uiso 1 1 calc R U . . .
H45B H 0.567657 0.557940 0.681072 0.086 Uiso 1 1 calc R U . . .
H45C H 0.549148 0.569103 0.725153 0.086 Uiso 1 1 calc R U . . .
C46 C 0.4214(4) 0.7896(5) 0.7804(4) 0.060(3) Uani 1 1 d . . . . .
H46A H 0.408815 0.767584 0.804317 0.072 Uiso 1 1 calc R U . . .
H46B H 0.394674 0.808181 0.752938 0.072 Uiso 1 1 calc R U . . .
C47 C 0.4554(5) 0.8552(7) 0.8018(6) 0.097(5) Uani 1 1 d . . . . .
H47A H 0.438539 0.894859 0.813832 0.116 Uiso 1 1 calc R U . . .
H47B H 0.481390 0.835102 0.829467 0.116 Uiso 1 1 calc R U . . .
C48 C 0.4760(5) 0.8921(6) 0.7687(6) 0.104(5) Uani 1 1 d . . . . .
H48A H 0.494721 0.854288 0.758286 0.156 Uiso 1 1 calc R U . . .
H48B H 0.496341 0.934943 0.784793 0.156 Uiso 1 1 calc R U . . .
H48C H 0.450631 0.911727 0.740934 0.156 Uiso 1 1 calc R U . . .
C49 C 0.3041(3) 0.9244(6) 0.8216(3) 0.054(2) Uani 1 1 d . . . . .
H49A H 0.292963 0.893215 0.843542 0.065 Uiso 1 1 calc R U . . .
H49B H 0.285834 0.973068 0.815124 0.065 Uiso 1 1 calc R U . . .
C50 C 0.3538(4) 0.9419(6) 0.8442(4) 0.063(3) Uani 1 1 d . . . . .
H50A H 0.364895 0.971013 0.821362 0.076 Uiso 1 1 calc R U . . .
H50B H 0.371601 0.892860 0.851145 0.076 Uiso 1 1 calc R U . . .
C51 C 0.3655(5) 0.9870(9) 0.8889(5) 0.103(5) Uani 1 1 d . . . . .
H51A H 0.354287 1.040032 0.881554 0.155 Uiso 1 1 calc R U . . .
H51B H 0.399734 0.987108 0.904937 0.155 Uiso 1 1 calc R U . . .
H51C H 0.350102 0.963546 0.909858 0.155 Uiso 1 1 calc R U . . .
C52 C 0.1751(4) 0.9545(7) 0.6989(4) 0.080(3) Uani 1 1 d . . . . .
H52A H 0.164043 1.001067 0.711274 0.096 Uiso 1 1 calc R U . . .
H52B H 0.156457 0.909942 0.703384 0.096 Uiso 1 1 calc R U . . .
C53 C 0.1680(5) 0.9648(10) 0.6462(5) 0.115(6) Uani 1 1 d . . . . .
H53A H 0.183207 1.013295 0.641542 0.138 Uiso 1 1 calc R U . . .
H53B H 0.183292 0.921682 0.635215 0.138 Uiso 1 1 calc R U . . .
C54 C 0.1183(5) 0.9671(9) 0.6179(5) 0.103(5) Uani 1 1 d . . . . .
H54A H 0.103909 0.916988 0.619552 0.154 Uiso 1 1 calc R U . . .
H54B H 0.114942 0.978540 0.584691 0.154 Uiso 1 1 calc R U . . .
H54C H 0.102573 1.007166 0.630195 0.154 Uiso 1 1 calc R U . . .
C55 C 0.4368(3) 0.6131(6) 0.9192(4) 0.059(3) Uani 1 1 d D . . . .
H55A H 0.423905 0.629202 0.885447 0.071 Uiso 1 1 calc R U . . .
H55B H 0.431845 0.556991 0.920886 0.071 Uiso 1 1 calc R U . . .
C56 C 0.4883(3) 0.6311(7) 0.9387(4) 0.074(3) Uani 1 1 d D . . . .
H56A H 0.507322 0.594660 0.927000 0.089 Uiso 1 1 calc R U . . .
H56B H 0.500176 0.631945 0.973907 0.089 Uiso 1 1 calc R U . . .
C57 C 0.4872(7) 0.7136(9) 0.9170(7) 0.156(8) Uani 1 1 d D . . . .
H57A H 0.480341 0.709513 0.882551 0.234 Uiso 1 1 calc R U . . .
H57B H 0.517959 0.738496 0.931521 0.234 Uiso 1 1 calc R U . . .
H57C H 0.462691 0.744482 0.923373 0.234 Uiso 1 1 calc R U . . .
C58 C 0.3649(3) 0.7768(5) 0.9830(3) 0.047(2) Uani 1 1 d . . . . .
H58A H 0.348092 0.813721 0.957715 0.057 Uiso 1 1 calc R U . . .
H58B H 0.398901 0.778917 0.987121 0.057 Uiso 1 1 calc R U . . .
C59 C 0.3576(4) 0.7984(6) 1.0282(4) 0.062(3) Uani 1 1 d . . . . .
H59A H 0.373291 0.759847 1.052921 0.074 Uiso 1 1 calc R U . . .
H59B H 0.323467 0.797527 1.023540 0.074 Uiso 1 1 calc R U . . .
C60 C 0.3771(4) 0.8771(7) 1.0451(4) 0.077(3) Uani 1 1 d . . . . .
H60A H 0.411307 0.877226 1.051725 0.116 Uiso 1 1 calc R U . . .
H60B H 0.370352 0.890202 1.074129 0.116 Uiso 1 1 calc R U . . .
H60C H 0.362317 0.915248 1.020320 0.116 Uiso 1 1 calc R U . . .
C61 C 0.1177(5) 0.6770(10) 0.9410(5) 0.111(5) Uani 1 1 d . . . . .
H61A H 0.105818 0.730574 0.938800 0.133 Uiso 1 1 calc R U . . .
H61B H 0.151603 0.677326 0.960360 0.133 Uiso 1 1 calc R U . . .
C62 C 0.0915(4) 0.6280(8) 0.9641(4) 0.081(3) Uani 1 1 d . . . . .
H62A H 0.089652 0.655734 0.992417 0.097 Uiso 1 1 calc R U . . .
H62B H 0.058887 0.622241 0.941781 0.097 Uiso 1 1 calc R U . . .
C63 C 0.1102(7) 0.5507(11) 0.9793(6) 0.143(7) Uani 1 1 d . . . . .
H63A H 0.112085 0.521816 0.951704 0.215 Uiso 1 1 calc R U . . .
H63B H 0.089287 0.523757 0.993143 0.215 Uiso 1 1 calc R U . . .
H63C H 0.141789 0.554995 1.003072 0.215 Uiso 1 1 calc R U . . .
C64 C 0.0931(3) 0.7905(5) 0.8058(3) 0.044(2) Uani 1 1 d . . . . .
H64A H 0.061297 0.773584 0.804553 0.053 Uiso 1 1 calc R U . . .
H64B H 0.099152 0.771162 0.777121 0.053 Uiso 1 1 calc R U . . .
C65 C 0.0966(4) 0.8785(5) 0.8082(3) 0.051(2) Uani 1 1 d . . . . .
H65A H 0.129899 0.894014 0.814777 0.061 Uiso 1 1 calc R U . . .
H65B H 0.077697 0.900356 0.776977 0.061 Uiso 1 1 calc R U . . .
C66 C 0.0794(4) 0.9103(6) 0.8459(3) 0.055(2) Uani 1 1 d . . . . .
H66A H 0.045271 0.902310 0.836809 0.082 Uiso 1 1 calc R U . . .
H66B H 0.086366 0.965519 0.849673 0.082 Uiso 1 1 calc R U . . .
H66C H 0.095301 0.883853 0.876102 0.082 Uiso 1 1 calc R U . . .
C67 C 0.2975(3) 0.3743(6) 0.9970(4) 0.064(3) Uani 1 1 d . . . . .
H67A H 0.297211 0.379884 1.029935 0.077 Uiso 1 1 calc R U . . .
H67B H 0.293189 0.426141 0.982277 0.077 Uiso 1 1 calc R U . . .
C68 C 0.3439(4) 0.3426(10) 0.9982(6) 0.118(6) Uani 1 1 d . . . . .
H68A H 0.348723 0.291832 1.014276 0.141 Uiso 1 1 calc R U . . .
H68B H 0.343389 0.334338 0.965151 0.141 Uiso 1 1 calc R U . . .
C69 C 0.3837(4) 0.3926(9) 1.0228(6) 0.111(5) Uani 1 1 d . . . . .
H69A H 0.379557 0.442710 1.006726 0.167 Uiso 1 1 calc R U . . .
H69B H 0.413101 0.368902 1.022239 0.167 Uiso 1 1 calc R U . . .
H69C H 0.385102 0.399822 1.055827 0.167 Uiso 1 1 calc R U . . .
C70 C 0.1551(3) 0.2778(5) 0.9364(3) 0.0379(18) Uani 1 1 d . . . . .
H70A H 0.135623 0.325067 0.931804 0.045 Uiso 1 1 calc R U . . .
H70B H 0.173106 0.272405 0.970755 0.045 Uiso 1 1 calc R U . . .
C71 C 0.1244(3) 0.2094(5) 0.9191(3) 0.047(2) Uani 1 1 d . . . . .
H71A H 0.107380 0.215250 0.884597 0.056 Uiso 1 1 calc R U . . .
H71B H 0.100604 0.207429 0.935382 0.056 Uiso 1 1 calc R U . . .
C72 C 0.1509(4) 0.1351(6) 0.9274(4) 0.064(3) Uani 1 1 d . . . . .
H72A H 0.177120 0.138800 0.914821 0.096 Uiso 1 1 calc R U . . .
H72B H 0.129728 0.093347 0.911189 0.096 Uiso 1 1 calc R U . . .
H72C H 0.163423 0.124430 0.961625 0.096 Uiso 1 1 calc R U . . .
O1 O 0.08395(18) 0.3902(3) 0.50408(17) 0.0325(12) Uani 1 1 d . . . . .
O2 O 0.1442(2) 0.3011(3) 0.5428(2) 0.0412(13) Uani 1 1 d . . . . .
O3 O 0.2084(2) 0.6909(3) 0.49455(19) 0.0447(14) Uani 1 1 d . . . . .
O4 O 0.2362(4) 0.7920(4) 0.5512(3) 0.100(3) Uani 1 1 d D . . . .
O5 O 0.04299(17) 0.7461(3) 0.58698(17) 0.0287(11) Uani 1 1 d . . . . .
O6 O 0.01577(16) 0.6868(3) 0.64797(17) 0.0264(10) Uani 1 1 d . . . . .
O7 O 0.03575(17) 0.2865(3) 0.72583(17) 0.0275(11) Uani 1 1 d . . . . .
O8 O 0.01729(17) 0.3943(3) 0.76992(17) 0.0264(11) Uani 1 1 d . . . . .
O9 O 0.26313(17) 0.1293(3) 0.71025(18) 0.0316(11) Uani 1 1 d . . . . .
O10 O 0.24046(19) 0.1030(3) 0.78042(19) 0.0325(12) Uani 1 1 d . . . . .
O11 O 0.3366(2) 0.3537(4) 0.57310(19) 0.0473(16) Uani 1 1 d . . . . .
O12 O 0.40031(19) 0.3194(3) 0.64688(19) 0.0397(13) Uani 1 1 d . . . . .
O13 O 0.48284(18) 0.3530(3) 0.8705(2) 0.0382(13) Uani 1 1 d . . . . .
O14 O 0.42284(18) 0.2553(3) 0.85934(18) 0.0339(12) Uani 1 1 d . . . . .
O15 O 0.46504(17) 0.6242(3) 0.72126(18) 0.0313(11) Uani 1 1 d . . . . .
O16 O 0.44860(19) 0.7320(3) 0.7650(2) 0.0409(14) Uani 1 1 d . . . . .
O17 O 0.2958(2) 0.8846(4) 0.7794(2) 0.0572(17) Uani 1 1 d . . . . .
O18 O 0.2237(3) 0.9422(3) 0.7243(2) 0.0578(17) Uani 1 1 d . . . . .
O19 O 0.41300(18) 0.6536(3) 0.94667(19) 0.0381(13) Uani 1 1 d . . . . .
O20 O 0.34685(19) 0.6987(3) 0.9693(2) 0.0412(13) Uani 1 1 d . . . . .
O21 O 0.1121(3) 0.6497(7) 0.8965(3) 0.101(3) Uani 1 1 d . . . . .
O22 O 0.1277(3) 0.7624(4) 0.8475(3) 0.089(3) Uani 1 1 d . . . . .
O23 O 0.25918(19) 0.3262(3) 0.97079(18) 0.0349(12) Uani 1 1 d . . . . .
O24 O 0.18733(17) 0.2830(3) 0.90929(17) 0.0284(11) Uani 1 1 d . . . . .
P1 P 0.12536(7) 0.38270(11) 0.55312(7) 0.0262(4) Uani 1 1 d . . . . .
P2 P 0.21734(8) 0.70828(12) 0.54899(7) 0.0349(5) Uani 1 1 d . . . . .
P3 P 0.06034(6) 0.68960(10) 0.63055(6) 0.0218(4) Uani 1 1 d . . . . .
P4 P 0.05810(6) 0.36418(10) 0.75229(6) 0.0199(4) Uani 1 1 d . . . . .
P5 P 0.25272(7) 0.17267(10) 0.75203(7) 0.0263(4) Uani 1 1 d . . . . .
P6 P 0.35054(7) 0.35951(13) 0.62922(7) 0.0353(5) Uani 1 1 d . . . . .
P7 P 0.42868(6) 0.33965(11) 0.84267(7) 0.0281(4) Uani 1 1 d . . . . .
P8 P 0.42513(6) 0.65408(11) 0.74000(7) 0.0290(4) Uani 1 1 d . . . . .
P9 P 0.24370(8) 0.86267(11) 0.74418(8) 0.0347(5) Uani 1 1 d . . . . .
P10 P 0.35715(7) 0.65631(12) 0.92733(7) 0.0332(5) Uani 1 1 d . . . . .
P11 P 0.14018(8) 0.67581(13) 0.86231(7) 0.0384(5) Uani 1 1 d . . . . .
P12 P 0.22639(7) 0.34667(10) 0.91854(6) 0.0247(4) Uani 1 1 d . . . . .
Pd1 Pd 0.24119(2) 0.51966(3) 0.73741(2) 0.01493(10) Uani 1 1 d . . . . .
S1 S 0.10435(7) 0.38171(10) 0.60885(6) 0.0282(4) Uani 1 1 d . . . . .
S2 S 0.17588(6) 0.46235(10) 0.55744(6) 0.0253(4) Uani 1 1 d . . . . .
S3 S 0.15444(7) 0.71765(11) 0.55895(7) 0.0336(4) Uani 1 1 d . . . . .
S4 S 0.26500(8) 0.63751(19) 0.58887(8) 0.0611(8) Uani 1 1 d . . . . .
S5 S 0.07216(6) 0.58198(10) 0.61297(6) 0.0254(4) Uani 1 1 d . . . . .
S6 S 0.11381(6) 0.74016(10) 0.68073(6) 0.0275(4) Uani 1 1 d . . . . .
S7 S 0.06767(6) 0.44017(10) 0.70755(6) 0.0250(4) Uani 1 1 d . . . . .
S8 S 0.11294(6) 0.33563(10) 0.81090(6) 0.0278(4) Uani 1 1 d . . . . .
S9 S 0.19391(7) 0.23295(10) 0.71996(7) 0.0309(4) Uani 1 1 d . . . . .
S10 S 0.30741(7) 0.22986(11) 0.79476(7) 0.0319(4) Uani 1 1 d . . . . .
S11 S 0.30219(7) 0.30006(13) 0.64768(7) 0.0401(5) Uani 1 1 d . . . . .
S12 S 0.35935(8) 0.46957(12) 0.64931(8) 0.0388(5) Uani 1 1 d . . . . .
S13 S 0.42084(6) 0.32947(11) 0.77291(7) 0.0303(4) Uani 1 1 d . . . . .
S14 S 0.38998(7) 0.41562(12) 0.86249(7) 0.0363(5) Uani 1 1 d . . . . .
S15 S 0.42277(7) 0.57852(11) 0.79030(7) 0.0339(4) Uani 1 1 d . . . . .
S16 S 0.36441(7) 0.67314(13) 0.68924(8) 0.0436(5) Uani 1 1 d . . . . .
S17 S 0.20368(7) 0.81464(11) 0.77819(7) 0.0351(4) Uani 1 1 d . . . . .
S18 S 0.25965(7) 0.79953(11) 0.69585(8) 0.0382(5) Uani 1 1 d . . . . .
S19 S 0.33690(7) 0.71830(12) 0.86704(8) 0.0386(5) Uani 1 1 d . . . . .
S20 S 0.33307(7) 0.54871(12) 0.92267(8) 0.0442(5) Uani 1 1 d . . . . .
S21 S 0.11601(7) 0.60626(11) 0.80643(7) 0.0311(4) Uani 1 1 d . . . . .
S22 S 0.20952(7) 0.68139(11) 0.89975(7) 0.0360(4) Uani 1 1 d . . . . .
S23 S 0.19911(7) 0.45239(10) 0.92030(6) 0.0287(4) Uani 1 1 d . . . . .
S24 S 0.25911(7) 0.32449(10) 0.87175(7) 0.0285(4) Uani 1 1 d . . . . .
C73 C 0.4503(5) 0.0775(9) 0.0679(5) 0.101(5) Uani 1 1 d . . . . .
H73A H 0.435734 0.121163 0.047407 0.152 Uiso 1 1 calc R U . . .
H73B H 0.461156 0.094181 0.101256 0.152 Uiso 1 1 calc R U . . .
H73C H 0.426991 0.036184 0.063555 0.152 Uiso 1 1 calc R U . . .
C75 C 0.4801(4) 0.0120(7) 0.0083(4) 0.070(3) Uani 1 1 d . . . . .
H75A H 0.459925 0.048211 -0.015564 0.084 Uiso 1 1 calc R U . . .
H75B H 0.460804 -0.034200 0.008236 0.084 Uiso 1 1 calc R U . . .
C74 C 0.4917(5) 0.0483(8) 0.0549(5) 0.090(4) Uani 1 1 d . . . . .
H74A H 0.513228 0.092104 0.056239 0.108 Uiso 1 1 calc R U . . .
H74B H 0.509246 0.010558 0.079353 0.108 Uiso 1 1 calc R U . . .

loop_
_atom_site_aniso_label
_atom_site_aniso_U_11
_atom_site_aniso_U_22
_atom_site_aniso_U_33
_atom_site_aniso_U_23
_atom_site_aniso_U_13
_atom_site_aniso_U_12
Ag1 0.0247(3) 0.0175(2) 0.0191(2) 0.00016(19) 0.0071(2) 0.0001(2)
Ag2 0.0211(2) 0.0162(2) 0.0240(3) -0.00003(19) 0.0098(2) -0.00177(19)
Ag3 0.0206(2) 0.0155(2) 0.0229(3) 0.00275(19) 0.0069(2) 0.00228(19)
Ag4 0.0242(3) 0.0199(2) 0.0236(3) 0.0060(2) 0.0099(2) -0.0002(2)
Ag5 0.0238(3) 0.0215(2) 0.0249(3) 0.0030(2) 0.0135(2) 0.0041(2)
Ag6 0.0247(3) 0.0146(2) 0.0247(3) 0.00110(19) 0.0121(2) 0.00101(19)
Ag7 0.0214(2) 0.0146(2) 0.0246(3) -0.00118(19) 0.0080(2) -0.00009(19)
Ag8 0.0308(3) 0.0146(2) 0.0274(3) 0.0026(2) 0.0067(2) -0.0044(2)
Ag9 0.0196(3) 0.0239(3) 0.0351(3) 0.0038(2) 0.0112(2) -0.0021(2)
Ag10 0.0193(2) 0.0205(2) 0.0250(3) 0.0033(2) 0.0076(2) 0.0037(2)
Ag11 0.0236(3) 0.0153(2) 0.0215(3) 0.00176(19) 0.0091(2) 0.00005(19)
Ag12 0.0220(3) 0.0191(2) 0.0286(3) -0.0018(2) 0.0035(2) -0.0015(2)
Ag13 0.0292(3) 0.0246(3) 0.0334(3) 0.0029(2) 0.0137(2) 0.0023(2)
Ag14 0.0297(3) 0.0292(3) 0.0422(3) 0.0077(2) 0.0171(3) 0.0025(2)
Ag15 0.0373(3) 0.0260(3) 0.0420(3) -0.0036(3) 0.0104(3) 0.0007(2)
Ag16 0.0308(3) 0.0216(3) 0.0343(3) -0.0020(2) 0.0071(2) -0.0001(2)
Ag17 0.0299(3) 0.0226(3) 0.0300(3) -0.0005(2) 0.0077(2) -0.0012(2)
Ag18 0.0327(3) 0.0243(3) 0.0358(3) 0.0010(2) 0.0159(3) 0.0005(2)
Ag19 0.0288(3) 0.0215(3) 0.0259(3) 0.0027(2) 0.0100(2) 0.0007(2)
Ag20 0.0399(3) 0.0214(3) 0.0313(3) 0.0014(2) 0.0141(3) -0.0023(2)
C1 0.033(4) 0.039(4) 0.029(4) -0.010(3) 0.010(3) -0.002(3)
C2 0.049(5) 0.066(6) 0.044(5) 0.012(4) 0.024(4) 0.011(4)
C3 0.070(7) 0.075(7) 0.073(7) 0.034(6) 0.044(6) 0.031(6)
C4 0.053(6) 0.046(5) 0.104(8) 0.009(5) 0.012(6) 0.015(5)
C5 0.184(15) 0.055(7) 0.078(9) -0.004(6) 0.025(9) 0.023(7)
C6 0.161(15) 0.078(9) 0.100(11) 0.016(7) 0.055(10) -0.008(9)
C7 0.082(8) 0.108(9) 0.077(8) -0.044(7) 0.044(7) -0.052(7)
C8 0.093(9) 0.108(11) 0.143(12) -0.075(10) 0.074(9) -0.031(8)
C9 0.078(7) 0.079(8) 0.080(8) 0.000(6) 0.044(7) 0.010(6)
C10 0.088(11) 0.064(6) 0.149(17) 0.005(9) 0.058(12) -0.028(7)
C11 0.073(9) 0.076(7) 0.072(12) 0.016(9) 0.012(10) -0.033(7)
C12 0.088(12) 0.153(19) 0.15(2) -0.052(17) 0.029(12) -0.051(13)
C10B 0.088(11) 0.064(6) 0.149(17) 0.005(9) 0.058(12) -0.028(7)
C11B 0.073(9) 0.076(7) 0.072(12) 0.016(9) 0.012(10) -0.033(7)
C12B 0.088(12) 0.153(19) 0.15(2) -0.052(17) 0.029(12) -0.051(13)
C13 0.042(5) 0.056(5) 0.036(4) 0.005(4) -0.002(4) -0.005(4)
C14 0.087(8) 0.070(6) 0.044(6) 0.012(5) 0.002(5) -0.006(6)
C15 0.108(10) 0.073(7) 0.064(7) 0.014(6) 0.003(7) 0.039(7)
C16 0.037(4) 0.041(4) 0.036(4) 0.012(3) 0.016(3) 0.014(4)
C17 0.037(4) 0.031(4) 0.044(5) 0.007(3) 0.020(4) 0.005(3)
C18 0.051(5) 0.035(4) 0.052(5) 0.011(4) 0.029(4) 0.010(4)
C19 0.038(4) 0.026(4) 0.037(4) -0.010(3) 0.016(3) -0.001(3)
C20 0.045(5) 0.051(5) 0.038(4) -0.015(4) 0.012(4) -0.008(4)
C21 0.076(7) 0.066(7) 0.047(6) -0.025(5) 0.021(5) -0.006(5)
C22 0.037(4) 0.024(4) 0.036(4) 0.001(3) 0.023(3) -0.004(3)
C23 0.055(5) 0.039(4) 0.046(5) 0.003(4) 0.035(4) 0.001(4)
C24 0.094(8) 0.053(6) 0.051(6) -0.022(5) 0.034(6) -0.013(5)
C25 0.031(4) 0.032(4) 0.051(5) -0.002(3) 0.019(4) 0.007(3)
C26 0.052(6) 0.088(8) 0.071(7) -0.038(6) 0.025(5) 0.011(5)
C27 0.057(6) 0.075(7) 0.111(10) -0.044(7) 0.041(7) 0.002(5)
C28 0.061(5) 0.029(4) 0.047(4) 0.003(4) 0.033(4) 0.000(4)
C29 0.078(6) 0.034(5) 0.085(7) 0.017(5) 0.060(6) 0.004(4)
C30 0.065(6) 0.082(8) 0.117(11) 0.021(7) 0.052(7) 0.004(6)
C31 0.068(7) 0.184(15) 0.052(6) 0.029(8) 0.016(6) 0.075(9)
C32 0.086(10) 0.30(3) 0.064(7) 0.070(12) 0.019(7) 0.062(13)
C33 0.130(12) 0.128(12) 0.047(7) 0.022(7) 0.039(7) 0.006(10)
C34 0.054(6) 0.050(5) 0.046(5) -0.002(4) 0.017(4) 0.024(4)
C35 0.053(6) 0.046(5) 0.050(5) -0.003(4) 0.004(4) 0.013(4)
C36 0.057(6) 0.053(5) 0.052(6) -0.001(4) 0.021(5) 0.015(5)
C37 0.036(5) 0.040(5) 0.096(8) 0.023(5) -0.004(5) -0.011(4)
C38 0.046(6) 0.109(10) 0.145(11) 0.079(10) -0.041(7) -0.046(6)
C39 0.18(2) 0.21(2) 0.146(12) 0.055(16) -0.058(13) -0.059(19)
C40 0.060(5) 0.052(6) 0.045(5) 0.008(4) 0.024(4) -0.002(5)
C41 0.067(6) 0.068(7) 0.050(5) 0.007(5) 0.017(4) 0.003(5)
C42 0.070(6) 0.069(7) 0.056(6) 0.009(5) 0.009(5) 0.011(5)
C43 0.036(4) 0.041(5) 0.049(5) 0.015(4) 0.018(4) 0.001(3)
C44 0.068(6) 0.053(6) 0.052(5) 0.003(4) 0.038(4) -0.003(5)
C45 0.060(5) 0.054(6) 0.075(7) 0.018(5) 0.045(5) 0.017(5)
C46 0.064(6) 0.042(5) 0.095(8) -0.013(5) 0.052(6) 0.004(4)
C47 0.100(9) 0.059(7) 0.158(13) -0.049(7) 0.079(9) -0.013(6)
C48 0.094(9) 0.032(6) 0.221(17) -0.023(7) 0.100(11) -0.007(6)
C49 0.048(5) 0.059(6) 0.050(5) 0.002(4) 0.009(4) -0.008(4)
C50 0.055(5) 0.057(6) 0.070(6) -0.015(5) 0.011(5) -0.016(5)
C51 0.075(9) 0.129(13) 0.092(9) -0.046(8) 0.009(7) -0.024(9)
C52 0.081(7) 0.056(7) 0.081(7) -0.001(6) -0.004(6) 0.003(6)
C53 0.087(8) 0.136(13) 0.105(8) 0.065(10) 0.007(7) -0.026(9)
C54 0.087(8) 0.119(12) 0.084(9) 0.038(9) 0.003(7) -0.015(9)
C55 0.039(5) 0.079(7) 0.054(6) -0.031(5) 0.007(4) 0.010(4)
C56 0.037(5) 0.108(8) 0.082(8) -0.041(7) 0.026(5) -0.006(6)
C57 0.159(18) 0.126(12) 0.20(2) -0.015(13) 0.087(17) -0.034(12)
C58 0.042(5) 0.046(5) 0.060(5) -0.022(4) 0.024(4) -0.005(4)
C59 0.056(6) 0.075(7) 0.057(6) -0.024(5) 0.022(5) 0.000(5)
C60 0.080(8) 0.079(7) 0.076(8) -0.038(6) 0.030(7) 0.006(6)
C61 0.113(11) 0.160(13) 0.077(8) -0.055(8) 0.055(8) -0.066(10)
C62 0.066(7) 0.114(9) 0.075(8) -0.041(7) 0.039(6) -0.027(7)
C63 0.19(2) 0.138(12) 0.074(10) -0.004(10) 0.007(11) -0.008(12)
C64 0.041(5) 0.046(4) 0.041(5) -0.006(4) 0.007(4) 0.011(4)
C65 0.057(6) 0.045(5) 0.047(5) -0.010(4) 0.012(4) 0.001(4)
C66 0.055(6) 0.053(6) 0.056(6) -0.005(4) 0.019(5) 0.018(5)
C67 0.054(5) 0.064(6) 0.050(6) 0.001(5) -0.014(5) -0.017(5)
C68 0.051(6) 0.120(12) 0.153(15) -0.007(11) -0.005(8) -0.010(6)
C69 0.057(7) 0.126(12) 0.120(12) 0.031(10) -0.012(7) -0.012(7)
C70 0.043(5) 0.039(4) 0.039(5) 0.001(4) 0.024(4) 0.000(3)
C71 0.042(5) 0.058(5) 0.041(5) 0.011(4) 0.014(4) -0.017(4)
C72 0.098(8) 0.045(5) 0.072(7) 0.008(5) 0.057(7) -0.014(5)
O1 0.032(3) 0.036(3) 0.026(3) -0.008(2) 0.004(2) -0.003(2)
O2 0.054(4) 0.030(3) 0.047(3) -0.011(2) 0.025(3) -0.001(3)
O3 0.062(4) 0.043(3) 0.028(3) 0.006(2) 0.014(3) 0.007(3)
O4 0.166(9) 0.048(4) 0.129(8) -0.030(4) 0.108(7) -0.057(5)
O5 0.027(3) 0.025(3) 0.029(3) 0.005(2) 0.004(2) 0.002(2)
O6 0.025(3) 0.028(3) 0.027(3) 0.003(2) 0.010(2) 0.007(2)
O7 0.028(3) 0.024(3) 0.032(3) -0.005(2) 0.013(2) -0.004(2)
O8 0.030(3) 0.025(2) 0.031(3) 0.005(2) 0.019(2) 0.003(2)
O9 0.030(3) 0.031(3) 0.038(3) -0.002(2) 0.017(2) 0.001(2)
O10 0.043(3) 0.020(2) 0.041(3) -0.001(2) 0.023(3) -0.003(2)
O11 0.041(3) 0.075(4) 0.032(3) 0.007(3) 0.021(3) 0.029(3)
O12 0.037(3) 0.047(3) 0.038(3) 0.007(3) 0.015(3) 0.016(3)
O13 0.028(3) 0.028(3) 0.053(3) 0.009(2) 0.005(3) 0.000(2)
O14 0.036(3) 0.029(3) 0.036(3) 0.005(2) 0.012(2) 0.003(2)
O15 0.030(3) 0.028(3) 0.039(3) 0.005(2) 0.017(2) -0.001(2)
O16 0.035(3) 0.027(3) 0.066(4) -0.008(3) 0.023(3) -0.003(2)
O17 0.056(4) 0.056(4) 0.059(4) -0.011(3) 0.017(3) -0.024(3)
O18 0.081(5) 0.031(3) 0.060(4) 0.008(3) 0.021(3) 0.014(3)
O19 0.028(3) 0.045(3) 0.037(3) -0.016(3) 0.005(2) 0.001(2)
O20 0.031(3) 0.043(3) 0.049(3) -0.012(3) 0.012(3) -0.003(2)
O21 0.050(4) 0.197(10) 0.066(5) -0.066(6) 0.033(4) -0.017(5)
O22 0.106(6) 0.054(4) 0.060(4) -0.029(3) -0.033(4) 0.051(4)
O23 0.037(3) 0.038(3) 0.026(3) 0.006(2) 0.005(2) -0.001(2)
O24 0.035(3) 0.028(3) 0.026(3) 0.001(2) 0.015(2) -0.002(2)
P1 0.0307(10) 0.0246(9) 0.0240(9) -0.0059(7) 0.0100(8) -0.0018(8)
P2 0.0498(13) 0.0308(11) 0.0268(10) 0.0031(8) 0.0163(9) -0.0136(9)
P3 0.0223(9) 0.0193(8) 0.0236(9) -0.0003(7) 0.0072(7) 0.0030(7)
P4 0.0201(8) 0.0197(8) 0.0220(9) -0.0004(7) 0.0098(7) -0.0015(7)
P5 0.0313(10) 0.0158(8) 0.0371(11) -0.0027(8) 0.0185(9) -0.0016(7)
P6 0.0334(11) 0.0484(13) 0.0298(11) 0.0076(9) 0.0180(9) 0.0162(9)
P7 0.0228(9) 0.0253(9) 0.0336(10) 0.0032(8) 0.0061(8) 0.0051(8)
P8 0.0215(9) 0.0252(9) 0.0422(11) 0.0031(8) 0.0132(8) -0.0026(8)
P9 0.0464(12) 0.0165(9) 0.0380(11) -0.0008(8) 0.0097(10) -0.0067(8)
P10 0.0246(10) 0.0321(10) 0.0360(11) -0.0093(9) 0.0010(8) 0.0007(8)
P11 0.0419(12) 0.0467(13) 0.0268(10) -0.0072(9) 0.0116(9) 0.0208(10)
P12 0.0296(10) 0.0235(9) 0.0214(9) 0.0043(7) 0.0092(8) 0.0008(8)
Pd1 0.0158(2) 0.0116(2) 0.0186(2) 0.00171(18) 0.00722(19) 0.00030(18)
S1 0.0341(10) 0.0258(9) 0.0284(9) -0.0027(7) 0.0153(8) -0.0065(8)
S2 0.0280(9) 0.0277(9) 0.0240(9) -0.0015(7) 0.0138(7) 0.0002(7)
S3 0.0469(12) 0.0248(9) 0.0298(10) 0.0072(8) 0.0137(9) 0.0019(8)
S4 0.0322(11) 0.114(2) 0.0398(13) 0.0362(14) 0.0153(10) 0.0043(13)
S5 0.0259(9) 0.0205(8) 0.0319(10) -0.0057(7) 0.0121(8) 0.0005(7)
S6 0.0263(9) 0.0245(9) 0.0298(10) -0.0071(7) 0.0068(8) 0.0015(7)
S7 0.0226(9) 0.0278(9) 0.0275(9) 0.0049(7) 0.0122(7) -0.0048(7)
S8 0.0290(9) 0.0258(9) 0.0262(9) 0.0013(7) 0.0059(8) 0.0022(7)
S9 0.0316(10) 0.0206(9) 0.0379(11) -0.0017(8) 0.0079(8) 0.0012(7)
S10 0.0342(10) 0.0286(10) 0.0344(10) -0.0020(8) 0.0135(8) -0.0075(8)
S11 0.0367(11) 0.0549(13) 0.0322(11) -0.0065(9) 0.0162(9) -0.0010(10)
S12 0.0438(12) 0.0419(11) 0.0405(12) 0.0154(9) 0.0271(10) 0.0132(9)
S13 0.0273(9) 0.0289(9) 0.0376(11) 0.0057(8) 0.0147(8) 0.0052(8)
S14 0.0328(10) 0.0383(11) 0.0308(10) -0.0028(8) 0.0015(8) 0.0149(9)
S15 0.0282(10) 0.0358(10) 0.0387(11) 0.0052(8) 0.0124(8) -0.0034(8)
S16 0.0252(10) 0.0459(12) 0.0568(14) 0.0238(10) 0.0096(9) -0.0020(9)
S17 0.0327(10) 0.0282(10) 0.0406(11) 0.0000(8) 0.0071(9) -0.0011(8)
S18 0.0407(11) 0.0251(9) 0.0544(13) 0.0012(9) 0.0234(10) -0.0075(8)
S19 0.0328(10) 0.0329(10) 0.0421(12) -0.0062(9) 0.0019(9) -0.0035(8)
S20 0.0308(11) 0.0312(11) 0.0563(14) 0.0010(10) -0.0044(10) 0.0022(9)
S21 0.0324(10) 0.0343(10) 0.0273(10) -0.0031(8) 0.0107(8) 0.0111(8)
S22 0.0403(11) 0.0259(10) 0.0416(11) -0.0063(8) 0.0134(9) 0.0042(8)
S23 0.0364(10) 0.0267(9) 0.0239(9) -0.0013(7) 0.0114(8) 0.0011(8)
S24 0.0336(10) 0.0262(9) 0.0291(10) 0.0100(7) 0.0151(8) 0.0066(8)
C73 0.089(9) 0.122(12) 0.105(11) -0.036(9) 0.049(8) -0.011(8)
C75 0.086(8) 0.062(7) 0.071(7) 0.007(5) 0.037(6) -0.004(6)
C74 0.098(9) 0.096(10) 0.086(8) -0.011(7) 0.044(8) -0.002(8)

loop_
_atom_type_symbol
_atom_type_description
_atom_type_scat_dispersion_real
_atom_type_scat_dispersion_imag
_atom_type_scat_source
C C 0.0033 0.0016 'International Tables Vol C Tables 4.2.6.8 and 6.1.1.4'
H H 0.0000 0.0000 'International Tables Vol C Tables 4.2.6.8 and 6.1.1.4'
Ag Ag -0.8971 1.1015 'International Tables Vol C Tables 4.2.6.8 and 6.1.1.4'
O O 0.0106 0.0060 'International Tables Vol C Tables 4.2.6.8 and 6.1.1.4'
P P 0.1023 0.0942 'International Tables Vol C Tables 4.2.6.8 and 6.1.1.4'
Pd Pd -0.9988 1.0072 'International Tables Vol C Tables 4.2.6.8 and 6.1.1.4'
S S 0.1246 0.1234 'International Tables Vol C Tables 4.2.6.8 and 6.1.1.4'

loop_
_geom_angle_atom_site_label_1
_geom_angle_atom_site_label_2
_geom_angle_atom_site_label_3
_geom_angle
_geom_angle_site_symmetry_3
S1 Ag1 S2 76.57(5) .
S1 Ag1 Pd1 142.66(4) .
S2 Ag1 Pd1 139.94(4) .
S1 Ag1 Ag2 83.68(4) .
S2 Ag1 Ag2 157.19(4) .
Pd1 Ag1 Ag2 58.992(17) .
S1 Ag1 Ag6 105.37(4) .
S2 Ag1 Ag6 134.85(4) .
Pd1 Ag1 Ag6 57.930(17) .
Ag2 Ag1 Ag6 61.531(17) .
S1 Ag1 Ag4 148.05(4) .
S2 Ag1 Ag4 83.83(4) .
Pd1 Ag1 Ag4 57.776(17) .
Ag2 Ag1 Ag4 108.30(2) .
Ag6 Ag1 Ag4 106.35(2) .
S1 Ag1 Ag3 104.79(4) .
S2 Ag1 Ag3 113.67(4) .
Pd1 Ag1 Ag3 59.389(16) .
Ag2 Ag1 Ag3 60.471(17) .
Ag6 Ag1 Ag3 109.33(2) .
Ag4 Ag1 Ag3 60.629(17) .
S1 Ag1 Ag19 85.50(4) .
S2 Ag1 Ag19 52.97(4) .
Pd1 Ag1 Ag19 109.63(2) .
Ag2 Ag1 Ag19 114.76(2) .
Ag6 Ag1 Ag19 167.48(2) .
Ag4 Ag1 Ag19 62.555(17) .
Ag3 Ag1 Ag19 60.965(17) .
S1 Ag1 Ag5 146.51(4) .
S2 Ag1 Ag5 95.19(4) .
Pd1 Ag1 Ag5 57.192(17) .
Ag2 Ag1 Ag5 107.60(2) .
Ag6 Ag1 Ag5 57.966(17) .
Ag4 Ag1 Ag5 59.334(17) .
Ag3 Ag1 Ag5 108.19(2) .
Ag19 Ag1 Ag5 115.63(2) .
S7 Ag2 Pd1 156.26(4) .
S7 Ag2 Ag1 110.53(4) .
Pd1 Ag2 Ag1 59.363(17) .
S7 Ag2 Ag7 113.43(5) .
Pd1 Ag2 Ag7 56.998(17) .
Ag1 Ag2 Ag7 107.41(2) .
S7 Ag2 Ag3 96.78(4) .
Pd1 Ag2 Ag3 59.481(16) .
Ag1 Ag2 Ag3 60.399(17) .
Ag7 Ag2 Ag3 59.670(17) .
S7 Ag2 Ag6 139.46(5) .
Pd1 Ag2 Ag6 57.365(16) .
Ag1 Ag2 Ag6 59.533(17) .
Ag7 Ag2 Ag6 106.81(2) .
Ag3 Ag2 Ag6 107.70(2) .
S7 Ag2 Ag11 141.99(4) .
Pd1 Ag2 Ag11 56.161(16) .
Ag1 Ag2 Ag11 106.78(2) .
Ag7 Ag2 Ag11 60.076(16) .
Ag3 Ag2 Ag11 107.77(2) .
Ag6 Ag2 Ag11 58.845(17) .
S7 Ag2 Ag18 100.03(4) .
Pd1 Ag2 Ag18 103.71(2) .
Ag1 Ag2 Ag18 113.65(2) .
Ag7 Ag2 Ag18 111.83(2) .
Ag3 Ag2 Ag18 163.16(2) .
Ag6 Ag2 Ag18 59.045(17) .
Ag11 Ag2 Ag18 57.324(17) .
S7 Ag2 Ag17 84.76(4) .
Pd1 Ag2 Ag17 104.27(2) .
Ag1 Ag2 Ag17 163.63(2) .
Ag7 Ag2 Ag17 59.320(17) .
Ag3 Ag2 Ag17 113.48(2) .
Ag6 Ag2 Ag17 112.73(2) .
Ag11 Ag2 Ag17 59.166(17) .
Ag18 Ag2 Ag17 67.448(18) .
S5 Ag3 S6 75.16(5) .
S5 Ag3 Pd1 143.62(4) .
S6 Ag3 Pd1 141.22(4) .
S5 Ag3 Ag7 137.56(4) .
S6 Ag3 Ag7 96.59(4) .
Pd1 Ag3 Ag7 56.662(16) .
S5 Ag3 Ag1 86.32(4) .
S6 Ag3 Ag1 156.82(4) .
Pd1 Ag3 Ag1 58.526(16) .
Ag7 Ag3 Ag1 106.52(2) .
S5 Ag3 Ag2 97.36(4) .
S6 Ag3 Ag2 136.11(4) .
Pd1 Ag3 Ag2 58.254(16) .
Ag7 Ag3 Ag2 59.798(17) .
Ag1 Ag3 Ag2 59.130(17) .
S5 Ag3 Ag8 154.85(4) .
S6 Ag3 Ag8 85.78(4) .
Pd1 Ag3 Ag8 57.249(17) .
Ag7 Ag3 Ag8 59.887(17) .
Ag1 Ag3 Ag8 107.16(2) .
Ag2 Ag3 Ag8 107.77(2) .
S5 Ag3 Ag4 115.10(4) .
S6 Ag3 Ag4 115.93(4) .
Pd1 Ag3 Ag4 57.181(16) .
Ag7 Ag3 Ag4 106.00(2) .
Ag1 Ag3 Ag4 59.653(17) .
Ag2 Ag3 Ag4 106.48(2) .
Ag8 Ag3 Ag4 58.982(18) .
S5 Ag3 Ag20 93.26(4) .
S6 Ag3 Ag20 52.71(4) .
Pd1 Ag3 Ag20 109.63(2) .
Ag7 Ag3 Ag20 114.93(2) .
Ag1 Ag3 Ag20 116.08(2) .
Ag2 Ag3 Ag20 167.89(2) .
Ag8 Ag3 Ag20 61.860(18) .
Ag4 Ag3 Ag20 63.394(18) .
S5 Ag3 Ag19 53.01(4) .
S6 Ag3 Ag19 96.66(4) .
Pd1 Ag3 Ag19 108.65(2) .
Ag7 Ag3 Ag19 165.27(2) .
Ag1 Ag3 Ag19 60.625(17) .
Ag2 Ag3 Ag19 113.28(2) .
Ag8 Ag3 Ag19 114.84(2) .
Ag4 Ag3 Ag19 62.109(18) .
Ag20 Ag3 Ag19 68.976(18) .
S4 Ag4 Pd1 160.83(6) .
S4 Ag4 Ag8 129.00(8) .
Pd1 Ag4 Ag8 58.520(17) .
S4 Ag4 Ag1 121.54(8) .
Pd1 Ag4 Ag1 59.307(17) .
Ag8 Ag4 Ag1 108.43(2) .
S4 Ag4 Ag5 103.85(7) .
Pd1 Ag4 Ag5 58.494(17) .
Ag8 Ag4 Ag5 108.28(2) .
Ag1 Ag4 Ag5 61.737(17) .
S4 Ag4 Ag9 106.52(6) .
Pd1 Ag4 Ag9 59.643(17) .
Ag8 Ag4 Ag9 60.600(18) .
Ag1 Ag4 Ag9 110.64(2) .
Ag5 Ag4 Ag9 60.352(18) .
S4 Ag4 Ag3 139.16(6) .
Pd1 Ag4 Ag3 59.545(17) .
Ag8 Ag4 Ag3 60.502(18) .
Ag1 Ag4 Ag3 59.718(17) .
Ag5 Ag4 Ag3 109.38(2) .
Ag9 Ag4 Ag3 110.21(2) .
S4 Ag4 Ag19 84.99(6) .
Pd1 Ag4 Ag19 108.63(2) .
Ag8 Ag4 Ag19 114.09(2) .
Ag1 Ag4 Ag19 59.827(17) .
Ag5 Ag4 Ag19 115.33(2) .
Ag9 Ag4 Ag19 168.26(2) .
Ag3 Ag4 Ag19 59.752(17) .
S4 Ag4 Ag20 89.79(7) .
Pd1 Ag4 Ag20 107.83(2) .
Ag8 Ag4 Ag20 60.740(18) .
Ag1 Ag4 Ag20 112.15(2) .
Ag5 Ag4 Ag20 166.31(2) .
Ag9 Ag4 Ag20 114.97(2) .
Ag3 Ag4 Ag20 58.862(17) .
Ag19 Ag4 Ag20 66.413(18) .
S12 Ag5 Pd1 143.81(5) .
S12 Ag5 Ag6 153.36(5) .
Pd1 Ag5 Ag6 58.704(17) .
S12 Ag5 Ag4 99.41(5) .
Pd1 Ag5 Ag4 57.924(17) .
Ag6 Ag5 Ag4 107.07(2) .
S12 Ag5 Ag10 112.22(5) .
Pd1 Ag5 Ag10 58.250(17) .
Ag6 Ag5 Ag10 62.898(18) .
Ag4 Ag5 Ag10 107.07(2) .
S12 Ag5 S11 75.31(6) .
Pd1 Ag5 S11 140.39(5) .
Ag6 Ag5 S11 81.99(5) .
Ag4 Ag5 S11 141.63(5) .
Ag10 Ag5 S11 110.05(5) .
S12 Ag5 Ag9 85.31(5) .
Pd1 Ag5 Ag9 59.335(17) .
Ag6 Ag5 Ag9 110.36(2) .
Ag4 Ag5 Ag9 60.001(18) .
Ag10 Ag5 Ag9 59.571(18) .
S11 Ag5 Ag9 152.54(5) .
S12 Ag5 Ag1 137.82(5) .
Pd1 Ag5 Ag1 58.114(17) .
Ag6 Ag5 Ag1 59.262(17) .
Ag4 Ag5 Ag1 58.929(17) .
Ag10 Ag5 Ag1 108.89(2) .
S11 Ag5 Ag1 99.31(5) .
Ag9 Ag5 Ag1 108.09(2) .
S12 Ag5 Ag13 92.87(5) .
Pd1 Ag5 Ag13 107.36(2) .
Ag6 Ag5 Ag13 61.447(17) .
Ag4 Ag5 Ag13 165.26(2) .
Ag10 Ag5 Ag13 60.242(17) .
S11 Ag5 Ag13 49.83(4) .
Ag9 Ag5 Ag13 113.43(2) .
Ag1 Ag5 Ag13 115.81(2) .
S12 Ag5 Ag14 51.91(5) .
Pd1 Ag5 Ag14 109.24(2) .
Ag6 Ag5 Ag14 115.88(2) .
Ag4 Ag5 Ag14 115.78(2) .
Ag10 Ag5 Ag14 60.368(18) .
S11 Ag5 Ag14 91.16(4) .
Ag9 Ag5 Ag14 61.435(18) .
Ag1 Ag5 Ag14 167.35(2) .
Ag13 Ag5 Ag14 66.111(18) .
S9 Ag6 Pd1 152.49(5) .
S9 Ag6 Ag5 139.52(5) .
Pd1 Ag6 Ag5 59.368(17) .
S9 Ag6 Ag1 106.93(5) .
Pd1 Ag6 Ag1 59.548(17) .
Ag5 Ag6 Ag1 62.773(18) .
S9 Ag6 Ag11 113.14(5) .
Pd1 Ag6 Ag11 57.443(16) .
Ag5 Ag6 Ag11 107.07(2) .
Ag1 Ag6 Ag11 108.39(2) .
S9 Ag6 Ag18 54.98(5) .
Pd1 Ag6 Ag18 106.53(2) .
Ag5 Ag6 Ag18 165.33(2) .
Ag1 Ag6 Ag18 115.27(2) .
Ag11 Ag6 Ag18 58.914(18) .
S9 Ag6 Ag2 93.95(5) .
Pd1 Ag6 Ag2 58.581(16) .
Ag5 Ag6 Ag2 109.36(2) .
Ag1 Ag6 Ag2 58.936(17) .
Ag11 Ag6 Ag2 61.454(17) .
Ag18 Ag6 Ag2 61.429(18) .
S9 Ag6 Ag10 143.79(5) .
Pd1 Ag6 Ag10 57.320(16) .
Ag5 Ag6 Ag10 59.682(17) .
Ag1 Ag6 Ag10 109.11(2) .
Ag11 Ag6 Ag10 57.788(17) .
Ag18 Ag6 Ag10 110.48(2) .
Ag2 Ag6 Ag10 107.48(2) .
S9 Ag6 Ag13 98.95(5) .
Pd1 Ag6 Ag13 108.56(2) .
Ag5 Ag6 Ag13 62.314(18) .
Ag1 Ag6 Ag13 119.76(2) .
Ag11 Ag6 Ag13 109.50(2) .
Ag18 Ag6 Ag13 124.12(2) .
Ag2 Ag6 Ag13 166.59(2) .
Ag10 Ag6 Ag13 59.544(17) .
S21 Ag7 Pd1 150.92(5) .
S21 Ag7 Ag3 100.82(5) .
Pd1 Ag7 Ag3 60.690(17) .
S21 Ag7 Ag2 92.02(5) .
Pd1 Ag7 Ag2 59.778(17) .
Ag3 Ag7 Ag2 60.533(17) .
S21 Ag7 Ag8 134.79(5) .
Pd1 Ag7 Ag8 58.818(18) .
Ag3 Ag7 Ag8 60.898(17) .
Ag2 Ag7 Ag8 109.16(2) .
S21 Ag7 Ag17 56.98(5) .
Pd1 Ag7 Ag17 109.10(2) .
Ag3 Ag7 Ag17 117.25(2) .
Ag2 Ag7 Ag17 62.680(18) .
Ag8 Ag7 Ag17 167.62(2) .
S21 Ag7 Ag11 117.67(5) .
Pd1 Ag7 Ag11 57.543(17) .
Ag3 Ag7 Ag11 109.81(2) .
Ag2 Ag7 Ag11 61.790(17) .
Ag8 Ag7 Ag11 107.53(2) .
Ag17 Ag7 Ag11 60.793(17) .
S21 Ag7 Ag12 148.13(5) .
Pd1 Ag7 Ag12 58.586(17) .
Ag3 Ag7 Ag12 109.75(2) .
Ag2 Ag7 Ag12 110.50(2) .
Ag8 Ag7 Ag12 59.532(18) .
Ag17 Ag7 Ag12 113.11(2) .
Ag11 Ag7 Ag12 60.088(17) .
S21 Ag7 Ag16 90.86(5) .
Pd1 Ag7 Ag16 106.07(2) .
Ag3 Ag7 Ag16 166.71(2) .
Ag2 Ag7 Ag16 113.21(2) .
Ag8 Ag7 Ag16 114.56(2) .
Ag17 Ag7 Ag16 64.179(18) .
Ag11 Ag7 Ag16 58.420(17) .
Ag12 Ag7 Ag16 60.044(18) .
S21 Ag7 Ag15 100.44(5) .
Pd1 Ag7 Ag15 107.82(2) .
Ag3 Ag7 Ag15 116.04(2) .
Ag2 Ag7 Ag15 167.54(2) .
Ag8 Ag7 Ag15 61.426(19) .
Ag17 Ag7 Ag15 124.96(2) .
Ag11 Ag7 Ag15 111.65(2) .
Ag12 Ag7 Ag15 58.266(18) .
Ag16 Ag7 Ag15 67.290(19) .
S18 Ag8 Pd1 142.75(5) .
S18 Ag8 Ag4 85.33(5) .
Pd1 Ag8 Ag4 58.425(17) .
S18 Ag8 Ag7 154.55(5) .
Pd1 Ag8 Ag7 57.133(17) .
Ag4 Ag8 Ag7 106.68(2) .
S18 Ag8 Ag12 137.08(5) .
Pd1 Ag8 Ag12 58.751(17) .
Ag4 Ag8 Ag12 108.08(2) .
Ag7 Ag8 Ag12 61.353(18) .
S18 Ag8 Ag3 112.09(5) .
Pd1 Ag8 Ag3 59.521(17) .
Ag4 Ag8 Ag3 60.516(17) .
Ag7 Ag8 Ag3 59.214(17) .
Ag12 Ag8 Ag3 109.87(2) .
S18 Ag8 Ag9 96.82(5) .
Pd1 Ag8 Ag9 59.529(17) .
Ag4 Ag8 Ag9 60.369(18) .
Ag7 Ag8 Ag9 108.62(2) .
Ag12 Ag8 Ag9 59.974(18) .
Ag3 Ag8 Ag9 110.04(2) .
S18 Ag8 Ag15 110.14(5) .
Pd1 Ag8 Ag15 105.79(2) .
Ag4 Ag8 Ag15 164.21(2) .
Ag7 Ag8 Ag15 60.547(18) .
Ag12 Ag8 Ag15 58.541(18) .
Ag3 Ag8 Ag15 113.77(2) .
Ag9 Ag8 Ag15 112.79(2) .
S18 Ag8 Ag20 52.55(5) .
Pd1 Ag8 Ag20 109.67(2) .
Ag4 Ag8 Ag20 63.110(18) .
Ag7 Ag8 Ag20 112.40(2) .
Ag12 Ag8 Ag20 168.34(2) .
Ag3 Ag8 Ag20 59.652(17) .
Ag9 Ag8 Ag20 116.86(2) .
Ag15 Ag8 Ag20 128.66(2) .
S16 Ag9 S15 76.89(6) .
S16 Ag9 Pd1 143.26(5) .
S15 Ag9 Pd1 138.66(5) .
S16 Ag9 Ag10 148.58(5) .
S15 Ag9 Ag10 81.88(4) .
Pd1 Ag9 Ag10 57.778(17) .
S16 Ag9 Ag12 145.28(6) .
S15 Ag9 Ag12 95.36(5) .
Pd1 Ag9 Ag12 57.934(17) .
Ag10 Ag9 Ag12 59.058(17) .
S16 Ag9 Ag4 86.06(5) .
S15 Ag9 Ag4 157.67(5) .
Pd1 Ag9 Ag4 57.236(17) .
Ag10 Ag9 Ag4 107.02(2) .
Ag12 Ag9 Ag4 106.81(2) .
S16 Ag9 Ag8 104.78(5) .
S15 Ag9 Ag8 139.25(5) .
Pd1 Ag9 Ag8 57.223(17) .
Ag10 Ag9 Ag8 106.43(2) .
Ag12 Ag9 Ag8 59.707(18) .
Ag4 Ag9 Ag8 59.031(18) .
S16 Ag9 Ag5 107.42(6) .
S15 Ag9 Ag5 111.77(5) .
Pd1 Ag9 Ag5 57.505(17) .
Ag10 Ag9 Ag5 59.864(18) .
Ag12 Ag9 Ag5 106.87(2) .
Ag4 Ag9 Ag5 59.647(17) .
Ag8 Ag9 Ag5 106.49(2) .
S16 Ag9 Ag14 87.98(5) .
S15 Ag9 Ag14 50.11(4) .
Pd1 Ag9 Ag14 108.12(2) .
Ag10 Ag9 Ag14 60.604(18) .
Ag12 Ag9 Ag14 113.14(2) .
Ag4 Ag9 Ag14 115.84(2) .
Ag8 Ag9 Ag14 165.30(2) .
Ag5 Ag9 Ag14 61.855(18) .
S14 Ag10 Pd1 153.12(5) .
S14 Ag10 Ag11 103.24(5) .
Pd1 Ag10 Ag11 57.916(17) .
S14 Ag10 Ag12 95.93(5) .
Pd1 Ag10 Ag12 59.136(17) .
Ag11 Ag10 Ag12 62.133(18) .
S14 Ag10 Ag9 119.39(6) .
Pd1 Ag10 Ag9 59.727(17) .
Ag11 Ag10 Ag9 109.97(2) .
Ag12 Ag10 Ag9 60.739(18) .
S14 Ag10 Ag5 147.64(5) .
Pd1 Ag10 Ag5 58.343(17) .
Ag11 Ag10 Ag5 106.65(2) .
Ag12 Ag10 Ag5 108.75(2) .
Ag9 Ag10 Ag5 60.565(18) .
S14 Ag10 Ag13 95.78(5) .
Pd1 Ag10 Ag13 108.70(2) .
Ag11 Ag10 Ag13 111.58(2) .
Ag12 Ag10 Ag13 167.78(2) .
Ag9 Ag10 Ag13 115.67(2) .
Ag5 Ag10 Ag13 61.800(18) .
S14 Ag10 Ag6 133.80(6) .
Pd1 Ag10 Ag6 56.793(16) .
Ag11 Ag10 Ag6 59.535(17) .
Ag12 Ag10 Ag6 108.62(2) .
Ag9 Ag10 Ag6 106.77(2) .
Ag5 Ag10 Ag6 57.420(17) .
Ag13 Ag10 Ag6 60.233(17) .
S14 Ag10 Ag14 87.84(5) .
Pd1 Ag10 Ag14 111.34(2) .
Ag11 Ag10 Ag14 168.87(2) .
Ag12 Ag10 Ag14 116.37(2) .
Ag9 Ag10 Ag14 62.608(18) .
Ag5 Ag10 Ag14 62.788(18) .
Ag13 Ag10 Ag14 67.554(19) .
Ag6 Ag10 Ag14 113.24(2) .
S24 Ag11 Pd1 154.22(5) .
S24 Ag11 Ag10 102.68(5) .
Pd1 Ag11 Ag10 59.377(17) .
S24 Ag11 Ag18 60.23(5) .
Pd1 Ag11 Ag18 108.76(2) .
Ag10 Ag11 Ag18 116.38(2) .
S24 Ag11 Ag16 96.12(5) .
Pd1 Ag11 Ag16 107.91(2) .
Ag10 Ag11 Ag16 113.92(2) .
Ag18 Ag11 Ag16 127.79(2) .
S24 Ag11 Ag6 97.83(5) .
Pd1 Ag11 Ag6 58.317(17) .
Ag10 Ag11 Ag6 62.677(17) .
Ag18 Ag11 Ag6 60.741(18) .
Ag16 Ag11 Ag6 166.04(2) .
S24 Ag11 Ag7 147.77(5) .
Pd1 Ag11 Ag7 56.918(17) .
Ag10 Ag11 Ag7 107.43(2) .
Ag18 Ag11 Ag7 113.76(2) .
Ag16 Ag11 Ag7 61.255(18) .
Ag6 Ag11 Ag7 105.94(2) .
S24 Ag11 Ag12 131.24(5) .
Pd1 Ag11 Ag12 58.494(17) .
Ag10 Ag11 Ag12 59.095(17) .
Ag18 Ag11 Ag12 167.25(2) .
Ag16 Ag11 Ag12 61.069(18) .
Ag6 Ag11 Ag12 108.71(2) .
Ag7 Ag11 Ag12 60.335(17) .
S24 Ag11 Ag17 91.11(4) .
Pd1 Ag11 Ag17 107.31(2) .
Ag10 Ag11 Ag17 166.19(2) .
Ag18 Ag11 Ag17 69.756(19) .
Ag16 Ag11 Ag17 64.656(18) .
Ag6 Ag11 Ag17 115.06(2) .
Ag7 Ag11 Ag17 59.298(17) .
Ag12 Ag11 Ag17 112.03(2) .
S24 Ag11 Ag2 120.97(5) .
Pd1 Ag11 Ag2 58.191(17) .
Ag10 Ag11 Ag2 109.95(2) .
Ag18 Ag11 Ag2 61.419(18) .
Ag16 Ag11 Ag2 112.49(2) .
Ag6 Ag11 Ag2 59.701(17) .
Ag7 Ag11 Ag2 58.134(16) .
Ag12 Ag11 Ag2 107.75(2) .
Ag17 Ag11 Ag2 60.904(17) .
S19 Ag12 Pd1 145.85(5) .
S19 Ag12 Ag10 138.63(5) .
Pd1 Ag12 Ag10 58.636(17) .
S19 Ag12 Ag15 53.27(5) .
Pd1 Ag12 Ag15 108.10(2) .
Ag10 Ag12 Ag15 166.60(3) .
S19 Ag12 S20 74.25(6) .
Pd1 Ag12 S20 139.33(5) .
Ag10 Ag12 S20 97.28(5) .
Ag15 Ag12 S20 92.42(5) .
S19 Ag12 Ag8 88.56(5) .
Pd1 Ag12 Ag8 57.877(17) .
Ag10 Ag12 Ag8 107.81(2) .
Ag15 Ag12 Ag8 62.28(2) .
S20 Ag12 Ag8 154.69(5) .
S19 Ag12 Ag9 100.47(5) .
Pd1 Ag12 Ag9 59.380(18) .
Ag10 Ag12 Ag9 60.203(18) .
Ag15 Ag12 Ag9 116.43(2) .
S20 Ag12 Ag9 140.13(5) .
Ag8 Ag12 Ag9 60.319(19) .
S19 Ag12 Ag11 152.53(5) .
Pd1 Ag12 Ag11 56.619(16) .
Ag10 Ag12 Ag11 58.772(17) .
Ag15 Ag12 Ag11 113.65(2) .
S20 Ag12 Ag11 83.17(5) .
Ag8 Ag12 Ag11 106.79(2) .
Ag9 Ag12 Ag11 106.90(2) .
S19 Ag12 Ag7 114.32(5) .
Pd1 Ag12 Ag7 56.100(16) .
Ag10 Ag12 Ag7 106.56(2) .
Ag15 Ag12 Ag7 61.062(18) .
S20 Ag12 Ag7 110.97(5) .
Ag8 Ag12 Ag7 59.115(17) .
Ag9 Ag12 Ag7 107.14(2) .
Ag11 Ag12 Ag7 59.577(16) .
S19 Ag12 Ag16 94.86(5) .
Pd1 Ag12 Ag16 104.11(2) .
Ag10 Ag12 Ag16 111.13(2) .
Ag15 Ag12 Ag16 68.37(2) .
S20 Ag12 Ag16 50.92(5) .
Ag8 Ag12 Ag16 114.18(2) .
Ag9 Ag12 Ag16 163.39(2) .
Ag11 Ag12 Ag16 58.258(17) .
Ag7 Ag12 Ag16 60.049(18) .
S10 Ag13 S11 129.29(7) .
S10 Ag13 S13 107.97(7) .
S11 Ag13 S13 115.26(7) .
S10 Ag13 Ag10 88.14(5) .
S11 Ag13 Ag10 120.65(6) .
S13 Ag13 Ag10 84.01(5) .
S10 Ag13 Ag6 72.94(5) .
S11 Ag13 Ag6 86.06(5) .
S13 Ag13 Ag6 144.23(5) .
Ag10 Ag13 Ag6 60.224(17) .
S10 Ag13 Ag5 127.73(5) .
S11 Ag13 Ag5 62.73(6) .
S13 Ag13 Ag5 106.52(5) .
Ag10 Ag13 Ag5 57.958(17) .
Ag6 Ag13 Ag5 56.240(16) .
S10 Ag13 Ag14 136.06(5) .
S11 Ag13 Ag14 93.42(6) .
S13 Ag13 Ag14 48.74(4) .
Ag10 Ag13 Ag14 56.809(17) .
Ag6 Ag13 Ag14 104.89(2) .
Ag5 Ag13 Ag14 57.890(17) .
S15 Ag14 S13 120.36(7) .
S15 Ag14 S12 122.76(7) .
S13 Ag14 S12 115.79(7) .
S15 Ag14 Ag10 84.76(5) .
S13 Ag14 Ag10 83.42(5) .
S12 Ag14 Ag10 112.30(5) .
S15 Ag14 Ag9 59.47(5) .
S13 Ag14 Ag9 140.17(5) .
S12 Ag14 Ag9 84.35(5) .
Ag10 Ag14 Ag9 56.788(17) .
S15 Ag14 Ag5 115.96(5) .
S13 Ag14 Ag5 105.02(5) .
S12 Ag14 Ag5 55.50(5) .
Ag10 Ag14 Ag5 56.844(17) .
Ag9 Ag14 Ag5 56.710(17) .
S15 Ag14 Ag13 138.09(5) .
S13 Ag14 Ag13 49.13(4) .
S12 Ag14 Ag13 88.16(5) .
Ag10 Ag14 Ag13 55.637(16) .
Ag9 Ag14 Ag13 101.73(2) .
Ag5 Ag14 Ag13 55.999(16) .
S17 Ag15 S19 120.22(7) .
S17 Ag15 S22 115.66(7) .
S19 Ag15 S22 116.39(7) .
S17 Ag15 Ag12 126.20(6) .
S19 Ag15 Ag12 60.49(5) .
S22 Ag15 Ag12 106.54(5) .
S17 Ag15 Ag7 93.75(5) .
S19 Ag15 Ag7 121.15(5) .
S22 Ag15 Ag7 81.23(5) .
Ag12 Ag15 Ag7 60.672(18) .
S17 Ag15 Ag8 67.09(5) .
S19 Ag15 Ag8 90.81(5) .
S22 Ag15 Ag8 139.02(5) .
Ag12 Ag15 Ag8 59.180(19) .
Ag7 Ag15 Ag8 58.027(18) .
S17 Ag15 Ag16 145.74(5) .
S19 Ag15 Ag16 91.71(5) .
S22 Ag15 Ag16 49.69(4) .
Ag12 Ag15 Ag16 56.916(18) .
Ag7 Ag15 Ag16 56.253(17) .
Ag8 Ag15 Ag16 103.21(2) .
S20 Ag16 S22 113.78(7) .
S20 Ag16 S23 116.83(7) .
S22 Ag16 S23 104.73(7) .
S20 Ag16 Ag11 91.80(6) .
S22 Ag16 Ag11 141.71(5) .
S23 Ag16 Ag11 86.53(4) .
S20 Ag16 Ag12 63.34(6) .
S22 Ag16 Ag12 104.63(5) .
S23 Ag16 Ag12 146.80(5) .
Ag11 Ag16 Ag12 60.674(18) .
S20 Ag16 Ag7 123.25(6) .
S22 Ag16 Ag7 81.55(5) .
S23 Ag16 Ag7 109.99(5) .
Ag11 Ag16 Ag7 60.325(17) .
Ag12 Ag16 Ag7 59.908(18) .
S20 Ag16 Ag17 147.41(5) .
S22 Ag16 Ag17 98.72(5) .
S23 Ag16 Ag17 52.88(4) .
Ag11 Ag16 Ag17 58.961(18) .
Ag12 Ag16 Ag17 107.30(2) .
Ag7 Ag16 Ag17 57.210(17) .
S20 Ag16 Ag15 91.05(5) .
S22 Ag16 Ag15 49.99(5) .
S23 Ag16 Ag15 149.92(5) .
Ag11 Ag16 Ag15 104.64(2) .
Ag12 Ag16 Ag15 54.712(18) .
Ag7 Ag16 Ag15 56.457(17) .
Ag17 Ag16 Ag15 109.03(2) .
S8 Ag17 S23 101.31(6) .
S8 Ag17 S21 130.02(6) .
S23 Ag17 S21 114.87(6) .
S8 Ag17 Ag7 139.36(5) .
S23 Ag17 Ag7 111.40(5) .
S21 Ag17 Ag7 54.75(5) .
S8 Ag17 Ag11 101.42(5) .
S23 Ag17 Ag11 84.82(5) .
S21 Ag17 Ag11 114.56(5) .
Ag7 Ag17 Ag11 59.909(17) .
S8 Ag17 Ag2 81.36(4) .
S23 Ag17 Ag2 144.19(5) .
S21 Ag17 Ag2 87.67(4) .
Ag7 Ag17 Ag2 58.000(17) .
Ag11 Ag17 Ag2 59.930(17) .
S8 Ag17 Ag16 143.80(5) .
S23 Ag17 Ag16 52.90(4) .
S21 Ag17 Ag16 86.12(5) .
Ag7 Ag17 Ag16 58.611(18) .
Ag11 Ag17 Ag16 56.383(17) .
Ag2 Ag17 Ag16 105.17(2) .
S8 Ag17 Ag18 47.90(4) .
S23 Ag17 Ag18 99.40(4) .
S21 Ag17 Ag18 143.34(5) .
Ag7 Ag17 Ag18 101.83(2) .
Ag11 Ag17 Ag18 53.768(16) .
Ag2 Ag17 Ag18 55.929(16) .
Ag16 Ag17 Ag18 105.99(2) .
S8 Ag18 S9 130.22(6) .
S8 Ag18 S24 105.80(6) .
S9 Ag18 S24 120.25(6) .
S8 Ag18 Ag11 106.06(5) .
S9 Ag18 Ag11 115.25(5) .
S24 Ag18 Ag11 54.41(4) .
S8 Ag18 Ag6 142.47(5) .
S9 Ag18 Ag6 55.68(5) .
S24 Ag18 Ag6 93.76(4) .
Ag11 Ag18 Ag6 60.346(18) .
S8 Ag18 Ag2 83.07(4) .
S9 Ag18 Ag2 93.09(5) .
S24 Ag18 Ag2 115.06(4) .
Ag11 Ag18 Ag2 61.256(17) .
Ag6 Ag18 Ag2 59.526(17) .
S8 Ag18 Ag17 49.85(4) .
S9 Ag18 Ag17 149.47(5) .
S24 Ag18 Ag17 80.66(4) .
Ag11 Ag18 Ag17 56.476(17) .
Ag6 Ag18 Ag17 104.56(2) .
Ag2 Ag18 Ag17 56.623(17) .
S3 Ag19 S2 125.27(6) .
S3 Ag19 S5 108.11(6) .
S2 Ag19 S5 123.75(6) .
S3 Ag19 Ag1 144.54(5) .
S2 Ag19 Ag1 58.46(4) .
S5 Ag19 Ag1 88.88(4) .
S3 Ag19 Ag3 103.02(5) .
S2 Ag19 Ag3 116.60(4) .
S5 Ag19 Ag3 59.78(4) .
Ag1 Ag19 Ag3 58.410(16) .
S3 Ag19 Ag4 86.98(5) .
S2 Ag19 Ag4 83.84(4) .
S5 Ag19 Ag4 117.90(5) .
Ag1 Ag19 Ag4 57.618(16) .
Ag3 Ag19 Ag4 58.139(17) .
S3 Ag19 Ag20 48.29(5) .
S2 Ag19 Ag20 139.34(5) .
S5 Ag19 Ag20 88.47(4) .
Ag1 Ag19 Ag20 103.41(2) .
Ag3 Ag19 Ag20 55.307(16) .
Ag4 Ag19 Ag20 57.488(17) .
S3 Ag20 S18 125.64(7) .
S3 Ag20 S6 112.75(7) .
S18 Ag20 S6 119.48(7) .
S3 Ag20 Ag3 103.39(5) .
S18 Ag20 Ag3 114.23(5) .
S6 Ag20 Ag3 60.35(4) .
S3 Ag20 Ag8 142.06(5) .
S18 Ag20 Ag8 55.86(5) .
S6 Ag20 Ag8 88.02(5) .
Ag3 Ag20 Ag8 58.488(17) .
S3 Ag20 Ag4 85.91(5) .
S18 Ag20 Ag4 82.84(5) .
S6 Ag20 Ag4 117.90(5) .
Ag3 Ag20 Ag4 57.744(16) .
Ag8 Ag20 Ag4 56.150(17) .
S3 Ag20 Ag19 48.26(4) .
S18 Ag20 Ag19 137.29(5) .
S6 Ag20 Ag19 92.50(4) .
Ag3 Ag20 Ag19 55.717(16) .
Ag8 Ag20 Ag19 102.12(2) .
Ag4 Ag20 Ag19 56.099(16) .
O1 C1 C2 112.4(7) .
C1 C2 C3 111.5(7) .
O2 C4 C5 119.3(10) .
C6 C5 C4 112.0(12) .
O3 C7 C8 116.6(9) .
C9 C8 C7 119.9(10) .
O4 C10 C11 131(2) .
C12 C11 C10 96.3(8) .
O4 C10B C11B 114.7(19) .
C12B C11B C10B 96.4(12) .
O5 C13 C14 111.5(8) .
C13 C14 C15 114.7(10) .
O6 C16 C17 111.7(6) .
C16 C17 C18 110.2(7) .
O7 C19 C20 109.0(6) .
C21 C20 C19 110.9(8) .
O8 C22 C23 107.7(6) .
C24 C23 C22 113.2(7) .
O9 C25 C26 109.9(7) .
C25 C26 C27 110.1(9) .
O10 C28 C29 107.8(7) .
C30 C29 C28 111.5(8) .
O11 C31 C32 115.0(10) .
C31 C32 C33 124.8(11) .
C35 C34 O12 110.7(7) .
C34 C35 C36 111.7(8) .
O13 C37 C38 107.6(8) .
C39 C38 C37 104.2(13) .
O14 C40 C41 112.9(8) .
C40 C41 C42 115.4(9) .
O15 C43 C44 108.3(7) .
C43 C44 C45 113.8(8) .
O16 C46 C47 106.1(8) .
C48 C47 C46 114.6(12) .
O17 C49 C50 111.8(9) .
C49 C50 C51 115.2(10) .
O18 C52 C53 109.5(11) .
C54 C53 C52 111.5(13) .
O19 C55 C56 109.0(7) .
C55 C56 C57 98.9(11) .
O20 C58 C59 109.6(8) .
C58 C59 C60 112.0(9) .
O21 C61 C62 109.9(11) .
C63 C62 C61 117.6(14) .
O22 C64 C65 106.6(7) .
C66 C65 C64 111.6(8) .
O23 C67 C68 112.1(10) .
C69 C68 C67 113.3(14) .
O24 C70 C71 107.9(7) .
C70 C71 C72 113.4(8) .
C1 O1 P1 119.1(4) .
C4 O2 P1 117.9(6) .
C7 O3 P2 121.3(6) .
C10 O4 P2 149.2(13) .
C10B O4 P2 132.8(12) .
C13 O5 P3 119.9(5) .
C16 O6 P3 118.6(4) .
C19 O7 P4 118.8(4) .
C22 O8 P4 122.8(4) .
C25 O9 P5 118.6(5) .
C28 O10 P5 122.8(5) .
C31 O11 P6 116.3(6) .
C34 O12 P6 120.4(6) .
C37 O13 P7 121.4(5) .
C40 O14 P7 125.1(5) .
C43 O15 P8 120.5(5) .
C46 O16 P8 121.5(5) .
C49 O17 P9 123.4(6) .
C52 O18 P9 122.7(7) .
C55 O19 P10 118.4(5) .
C58 O20 P10 120.3(5) .
C61 O21 P11 127.2(9) .
C64 O22 P11 127.7(6) .
C67 O23 P12 122.1(6) .
C70 O24 P12 122.9(5) .
O1 P1 O2 96.7(3) .
O1 P1 S1 114.0(2) .
O2 P1 S1 113.0(2) .
O1 P1 S2 110.2(2) .
O2 P1 S2 108.2(2) .
S1 P1 S2 113.44(11) .
O4 P2 O3 99.0(4) .
O4 P2 S4 112.2(5) .
O3 P2 S4 110.0(3) .
O4 P2 S3 105.4(4) .
O3 P2 S3 108.7(3) .
S4 P2 S3 119.56(13) .
O5 P3 O6 101.9(3) .
O5 P3 S6 107.9(2) .
O6 P3 S6 108.9(2) .
O5 P3 S5 113.9(2) .
O6 P3 S5 107.4(2) .
S6 P3 S5 115.91(11) .
O8 P4 O7 101.5(3) .
O8 P4 S7 108.1(2) .
O7 P4 S7 111.4(2) .
O8 P4 S8 107.1(2) .
O7 P4 S8 107.9(2) .
S7 P4 S8 119.27(11) .
O9 P5 O10 101.6(3) .
O9 P5 S10 114.1(2) .
O10 P5 S10 109.3(2) .
O9 P5 S9 104.4(2) .
O10 P5 S9 109.1(2) .
S10 P5 S9 117.20(11) .
O12 P6 O11 102.3(3) .
O12 P6 S12 107.9(3) .
O11 P6 S12 109.8(3) .
O12 P6 S11 112.1(2) .
O11 P6 S11 107.2(3) .
S12 P6 S11 116.55(13) .
O14 P7 O13 100.0(3) .
O14 P7 S14 112.8(2) .
O13 P7 S14 110.6(2) .
O14 P7 S13 104.8(2) .
O13 P7 S13 107.4(2) .
S14 P7 S13 119.21(12) .
O15 P8 O16 100.1(3) .
O15 P8 S16 113.8(2) .
O16 P8 S16 111.7(2) .
O15 P8 S15 105.7(2) .
O16 P8 S15 109.0(3) .
S16 P8 S15 115.32(12) .
O18 P9 O17 102.0(4) .
O18 P9 S18 111.8(3) .
O17 P9 S18 100.6(3) .
O18 P9 S17 110.2(3) .
O17 P9 S17 112.8(3) .
S18 P9 S17 117.96(12) .
O20 P10 O19 101.0(3) .
O20 P10 S20 109.4(3) .
O19 P10 S20 108.3(2) .
O20 P10 S19 112.4(3) .
O19 P10 S19 108.0(3) .
S20 P10 S19 116.48(13) .
O22 P11 O21 108.9(5) .
O22 P11 S21 111.0(3) .
O21 P11 S21 103.9(3) .
O22 P11 S22 102.4(3) .
O21 P11 S22 109.4(3) .
S21 P11 S22 121.02(12) .
O24 P12 O23 101.5(3) .
O24 P12 S24 104.8(2) .
O23 P12 S24 110.8(2) .
O24 P12 S23 111.0(2) .
O23 P12 S23 107.7(2) .
S24 P12 S23 119.57(11) .
Ag7 Pd1 Ag11 65.539(18) .
Ag7 Pd1 Ag6 117.74(2) .
Ag11 Pd1 Ag6 64.240(18) .
Ag7 Pd1 Ag4 116.19(2) .
Ag11 Pd1 Ag4 178.26(2) .
Ag6 Pd1 Ag4 114.33(2) .
Ag7 Pd1 Ag8 64.048(19) .
Ag11 Pd1 Ag8 118.38(2) .
Ag6 Pd1 Ag8 177.35(2) .
Ag4 Pd1 Ag8 63.055(18) .
Ag7 Pd1 Ag10 117.26(2) .
Ag11 Pd1 Ag10 62.708(18) .
Ag6 Pd1 Ag10 65.887(18) .
Ag4 Pd1 Ag10 115.96(2) .
Ag8 Pd1 Ag10 115.37(2) .
Ag7 Pd1 Ag5 179.15(3) .
Ag11 Pd1 Ag5 114.68(2) .
Ag6 Pd1 Ag5 61.927(18) .
Ag4 Pd1 Ag5 63.582(18) .
Ag8 Pd1 Ag5 116.26(2) .
Ag10 Pd1 Ag5 63.407(18) .
Ag7 Pd1 Ag12 65.314(19) .
Ag11 Pd1 Ag12 64.887(19) .
Ag6 Pd1 Ag12 118.99(2) .
Ag4 Pd1 Ag12 115.70(2) .
Ag8 Pd1 Ag12 63.372(18) .
Ag10 Pd1 Ag12 62.228(18) .
Ag5 Pd1 Ag12 115.53(2) .
Ag7 Pd1 Ag2 63.224(18) .
Ag11 Pd1 Ag2 65.649(18) .
Ag6 Pd1 Ag2 64.054(17) .
Ag4 Pd1 Ag2 114.83(2) .
Ag8 Pd1 Ag2 116.24(2) .
Ag10 Pd1 Ag2 119.08(2) .
Ag5 Pd1 Ag2 116.05(2) .
Ag12 Pd1 Ag2 119.06(2) .
Ag7 Pd1 Ag1 114.46(2) .
Ag11 Pd1 Ag1 116.51(2) .
Ag6 Pd1 Ag1 62.522(18) .
Ag4 Pd1 Ag1 62.917(18) .
Ag8 Pd1 Ag1 115.11(2) .
Ag10 Pd1 Ag1 118.83(2) .
Ag5 Pd1 Ag1 64.694(18) .
Ag12 Pd1 Ag1 178.46(2) .
Ag2 Pd1 Ag1 61.645(18) .
Ag7 Pd1 Ag3 62.648(18) .
Ag11 Pd1 Ag3 118.09(2) .
Ag6 Pd1 Ag3 115.49(2) .
Ag4 Pd1 Ag3 63.274(18) .
Ag8 Pd1 Ag3 63.231(18) .
Ag10 Pd1 Ag3 178.56(2) .
Ag5 Pd1 Ag3 116.70(2) .
Ag12 Pd1 Ag3 116.83(2) .
Ag2 Pd1 Ag3 62.265(17) .
Ag1 Pd1 Ag3 62.085(17) .
Ag7 Pd1 Ag9 117.54(2) .
Ag11 Pd1 Ag9 116.39(2) .
Ag6 Pd1 Ag9 116.35(2) .
Ag4 Pd1 Ag9 63.121(18) .
Ag8 Pd1 Ag9 63.248(19) .
Ag10 Pd1 Ag9 62.495(18) .
Ag5 Pd1 Ag9 63.160(19) .
Ag12 Pd1 Ag9 62.686(19) .
Ag2 Pd1 Ag9 177.95(2) .
Ag1 Pd1 Ag9 116.58(2) .
Ag3 Pd1 Ag9 116.18(2) .
P1 S1 Ag1 83.79(8) .
P1 S2 Ag19 102.74(9) .
P1 S2 Ag1 82.10(8) .
Ag19 S2 Ag1 68.57(4) .
P2 S3 Ag19 101.07(10) .
P2 S3 Ag20 100.14(10) .
Ag19 S3 Ag20 83.45(6) .
P2 S4 Ag4 109.16(12) .
P3 S5 Ag19 109.15(9) .
P3 S5 Ag3 84.39(8) .
Ag19 S5 Ag3 67.21(4) .
P3 S6 Ag20 105.06(9) .
P3 S6 Ag3 84.31(8) .
Ag20 S6 Ag3 66.95(4) .
P4 S7 Ag2 103.62(9) .
P4 S8 Ag18 110.55(9) .
P4 S8 Ag17 99.09(8) .
Ag18 S8 Ag17 82.25(6) .
P5 S9 Ag18 101.53(9) .
P5 S9 Ag6 93.89(9) .
Ag18 S9 Ag6 69.34(5) .
P5 S10 Ag13 101.25(10) .
P6 S11 Ag13 103.18(11) .
P6 S11 Ag5 80.72(10) .
Ag13 S11 Ag5 67.44(5) .
P6 S12 Ag14 103.62(10) .
P6 S12 Ag5 87.34(9) .
Ag14 S12 Ag5 72.59(5) .
P7 S13 Ag14 104.47(9) .
P7 S13 Ag13 101.82(9) .
Ag14 S13 Ag13 82.13(6) .
P7 S14 Ag10 104.46(10) .
P8 S15 Ag14 98.94(10) .
P8 S15 Ag9 80.65(8) .
Ag14 S15 Ag9 70.42(5) .
P8 S16 Ag9 86.60(9) .
P9 S17 Ag15 112.29(11) .
P9 S18 Ag20 103.34(10) .
P9 S18 Ag8 87.07(9) .
Ag20 S18 Ag8 71.58(5) .
P10 S19 Ag15 105.98(11) .
P10 S19 Ag12 86.43(9) .
Ag15 S19 Ag12 66.24(5) .
P10 S20 Ag16 108.19(10) .
P10 S20 Ag12 82.44(10) .
Ag16 S20 Ag12 65.74(5) .
P11 S21 Ag7 99.08(10) .
P11 S21 Ag17 108.55(10) .
Ag7 S21 Ag17 68.26(5) .
P11 S22 Ag16 106.50(10) .
P11 S22 Ag15 104.56(11) .
Ag16 S22 Ag15 80.32(6) .
P12 S23 Ag17 99.26(9) .
P12 S23 Ag16 109.66(10) .
Ag17 S23 Ag16 74.22(5) .
P12 S24 Ag11 105.15(9) .
P12 S24 Ag18 101.50(9) .
Ag11 S24 Ag18 65.36(4) .
C74 C75 C75 118.1(14) 3_655
C75 C74 C73 115.7(12) .

loop_
_geom_bond_atom_site_label_1
_geom_bond_atom_site_label_2
_geom_bond_distance
_geom_bond_site_symmetry_2
Ag1 S1 2.6811(19) .
Ag1 S2 2.7032(18) .
Ag1 Pd1 2.7855(7) .
Ag1 Ag2 2.8489(7) .
Ag1 Ag6 2.8667(7) .
Ag1 Ag4 2.8840(7) .
Ag1 Ag3 2.8860(7) .
Ag1 Ag19 2.9524(7) .
Ag1 Ag5 2.9657(7) .
Ag2 S7 2.5159(17) .
Ag2 Pd1 2.7747(7) .
Ag2 Ag7 2.8668(7) .
Ag2 Ag3 2.8880(7) .
Ag2 Ag6 2.9237(7) .
Ag2 Ag11 2.9746(7) .
Ag2 Ag18 2.9793(7) .
Ag2 Ag17 3.0034(8) .
Ag3 S5 2.7763(18) .
Ag3 S6 2.7840(18) .
Ag3 Pd1 2.8108(7) .
Ag3 Ag7 2.8631(7) .
Ag3 Ag8 2.9120(7) .
Ag3 Ag4 2.9124(7) .
Ag3 Ag20 2.9477(7) .
Ag3 Ag19 2.9622(7) .
Ag4 S4 2.472(2) .
Ag4 Pd1 2.7403(7) .
Ag4 Ag8 2.8673(7) .
Ag4 Ag5 2.8962(7) .
Ag4 Ag9 2.9067(7) .
Ag4 Ag19 3.0307(7) .
Ag4 Ag20 3.0792(8) .
Ag5 S12 2.658(2) .
Ag5 Pd1 2.7572(7) .
Ag5 Ag6 2.8274(7) .
Ag5 Ag10 2.8965(7) .
Ag5 S11 2.899(2) .
Ag5 Ag9 2.9169(7) .
Ag5 Ag13 3.0115(7) .
Ag5 Ag14 3.0769(8) .
Ag6 S9 2.5680(19) .
Ag6 Pd1 2.7381(7) .
Ag6 Ag11 2.8979(7) .
Ag6 Ag18 2.9092(7) .
Ag6 Ag10 2.9870(7) .
Ag6 Ag13 2.9872(7) .
Ag7 S21 2.5560(19) .
Ag7 Pd1 2.6930(7) .
Ag7 Ag8 2.8829(7) .
Ag7 Ag17 2.9073(7) .
Ag7 Ag11 2.9256(7) .
Ag7 Ag12 2.9481(7) .
Ag7 Ag16 2.9523(8) .
Ag7 Ag15 2.9593(8) .
Ag8 S18 2.628(2) .
Ag8 Pd1 2.7430(7) .
Ag8 Ag12 2.8954(7) .
Ag8 Ag9 2.9133(8) .
Ag8 Ag15 2.9845(8) .
Ag8 Ag20 3.0120(8) .
Ag9 S16 2.605(2) .
Ag9 S15 2.802(2) .
Ag9 Pd1 2.8119(7) .
Ag9 Ag10 2.8879(7) .
Ag9 Ag12 2.9032(8) .
Ag9 Ag14 3.0647(8) .
Ag10 S14 2.4919(19) .
Ag10 Pd1 2.7545(7) .
Ag10 Ag11 2.8446(7) .
Ag10 Ag12 2.8543(7) .
Ag10 Ag13 2.9665(7) .
Ag10 Ag14 3.0073(8) .
Ag11 S24 2.5548(18) .
Ag11 Pd1 2.7120(7) .
Ag11 Ag18 2.8557(7) .
Ag11 Ag16 2.8685(7) .
Ag11 Ag12 2.9408(7) .
Ag11 Ag17 2.9514(8) .
Ag12 S19 2.735(2) .
Ag12 Pd1 2.7690(7) .
Ag12 Ag15 2.8759(8) .
Ag12 S20 2.894(2) .
Ag12 Ag16 2.9521(8) .
Ag13 S10 2.490(2) .
Ag13 S11 2.492(2) .
Ag13 S13 2.5355(19) .
Ag13 Ag14 3.3214(8) .
Ag14 S15 2.496(2) .
Ag14 S13 2.5203(19) .
Ag14 S12 2.538(2) .
Ag15 S17 2.479(2) .
Ag15 S19 2.518(2) .
Ag15 S22 2.545(2) .
Ag15 Ag16 3.2753(8) .
Ag16 S20 2.514(2) .
Ag16 S22 2.5338(19) .
Ag16 S23 2.580(2) .
Ag16 Ag17 3.1131(8) .
Ag17 S8 2.5624(19) .
Ag17 S23 2.5797(19) .
Ag17 S21 2.6245(19) .
Ag17 Ag18 3.3216(8) .
Ag18 S8 2.4872(19) .
Ag18 S9 2.546(2) .
Ag18 S24 2.727(2) .
Ag19 S3 2.5133(19) .
Ag19 S2 2.5318(18) .
Ag19 S5 2.5664(18) .
Ag19 Ag20 3.3464(8) .
Ag20 S3 2.515(2) .
Ag20 S18 2.520(2) .
Ag20 S6 2.5486(19) .
C1 O1 1.438(9) .
C1 C2 1.490(12) .
C2 C3 1.525(13) .
C4 O2 1.429(12) .
C4 C5 1.494(9) .
C5 C6 1.490(9) .
C7 O3 1.391(12) .
C7 C8 1.489(9) .
C8 C9 1.487(9) .
C10 O4 1.190(19) .
C10 C11 1.549(10) .
C11 C12 1.534(10) .
C10B O4 1.238(18) .
C10B C11B 1.564(19) .
C11B C12B 1.510(19) .
C13 O5 1.446(9) .
C13 C14 1.465(13) .
C14 C15 1.497(16) .
C16 O6 1.453(9) .
C16 C17 1.467(11) .
C17 C18 1.515(11) .
C19 O7 1.456(9) .
C19 C20 1.505(11) .
C20 C21 1.491(13) .
C22 O8 1.467(8) .
C22 C23 1.509(11) .
C23 C24 1.505(13) .
C25 O9 1.459(9) .
C25 C26 1.468(12) .
C26 C27 1.523(14) .
C28 O10 1.465(9) .
C28 C29 1.508(12) .
C29 C30 1.496(15) .
C31 O11 1.411(11) .
C31 C32 1.449(9) .
C32 C33 1.485(9) .
C34 C35 1.451(12) .
C34 O12 1.468(10) .
C35 C36 1.533(12) .
C37 O13 1.450(10) .
C37 C38 1.527(14) .
C38 C39 1.514(10) .
C40 O14 1.467(10) .
C40 C41 1.473(13) .
C41 C42 1.517(14) .
C43 O15 1.459(9) .
C43 C44 1.499(12) .
C44 C45 1.512(14) .
C46 O16 1.458(10) .
C46 C47 1.521(15) .
C47 C48 1.477(18) .
C49 O17 1.382(11) .
C49 C50 1.453(13) .
C50 C51 1.483(15) .
C52 O18 1.420(13) .
C52 C53 1.525(18) .
C53 C54 1.449(18) .
C55 O19 1.438(10) .
C55 C56 1.494(8) .
C56 C57 1.567(9) .
C58 O20 1.468(10) .
C58 C59 1.481(13) .
C59 C60 1.506(15) .
C61 O21 1.366(13) .
C61 C62 1.476(17) .
C62 C63 1.47(2) .
C64 O22 1.414(10) .
C64 C65 1.530(12) .
C65 C66 1.493(13) .
C67 O23 1.425(10) .
C67 C68 1.491(18) .
C68 C69 1.461(18) .
C70 O24 1.457(9) .
C70 C71 1.487(12) .
C71 C72 1.492(14) .
O1 P1 1.578(5) .
O2 P1 1.593(5) .
O3 P2 1.583(6) .
O4 P2 1.554(7) .
O5 P3 1.571(5) .
O6 P3 1.591(5) .
O7 P4 1.592(5) .
O8 P4 1.576(5) .
O9 P5 1.574(5) .
O10 P5 1.588(5) .
O11 P6 1.586(6) .
O12 P6 1.573(5) .
O13 P7 1.579(5) .
O14 P7 1.575(5) .
O15 P8 1.571(5) .
O16 P8 1.591(6) .
O17 P9 1.614(7) .
O18 P9 1.542(6) .
O19 P10 1.584(5) .
O20 P10 1.567(6) .
O21 P11 1.590(9) .
O22 P11 1.576(7) .
O23 P12 1.581(5) .
O24 P12 1.569(5) .
P1 S1 1.964(3) .
P1 S2 2.026(3) .
P2 S4 1.959(3) .
P2 S3 2.016(3) .
P3 S6 1.997(2) .
P3 S5 2.004(2) .
P4 S7 1.964(2) .
P4 S8 2.023(2) .
P5 S10 1.978(3) .
P5 S9 2.002(3) .
P6 S12 1.993(3) .
P6 S11 2.004(3) .
P7 S14 1.975(3) .
P7 S13 2.021(3) .
P8 S16 1.972(3) .
P8 S15 2.011(3) .
P9 S18 1.992(3) .
P9 S17 1.996(3) .
P10 S20 1.991(3) .
P10 S19 2.007(3) .
P11 S21 1.988(3) .
P11 S22 2.012(3) .
P12 S24 1.994(3) .
P12 S23 2.018(3) .
C73 C74 1.512(17) .
C75 C74 1.458(17) .
C75 C75 1.50(2) 3_655
